data_4079188
loop_
_publ_author_name
'Semproni, Scott P.'
'Margulieux, Grant W.'
'Chirik, Paul J.'

_publ_section_title
;
 Di- and Tetrametallic Hafnocene Oxamidides Prepared from CO-Induced
 N2Bond Cleavage and Thermal Rearrangement to Hafnocene Cyanide
 Derivatives
;
_journal_issue 17
_journal_name_full Organometallics
_journal_page_first 6278
_journal_paper_doi 10.1021/om3005542
_journal_volume 31
_journal_year 2012
_chemical_formula_sum 'C149.03 H188 F4 Hf8 I4 N3.03 O7.03'
_chemical_formula_weight 4145.54
_chemical_name_systematic
;
 ?
;
_space_group_IT_number 2
_symmetry_cell_setting triclinic
_symmetry_space_group_name_Hall '-P 1'
_symmetry_space_group_name_H-M 'P -1'
_atom_sites_solution_hydrogens geom
_atom_sites_solution_primary direct
_atom_sites_solution_secondary difmap
_audit_creation_method SHELXL-97
_cell_angle_alpha 78.706(2)
_cell_angle_beta 86.968(3)
_cell_angle_gamma 88.166(2)
_cell_formula_units_Z 1
_cell_length_a 9.3702(10)
_cell_length_b 16.9273(19)
_cell_length_c 23.057(3)
_cell_measurement_reflns_used 9876
_cell_measurement_temperature 100(2)
_cell_measurement_theta_max 27.60
_cell_measurement_theta_min 2.72
_cell_volume 3580.4(7)
_computing_cell_refinement 'Bruker SAINT'
_computing_data_collection 'Bruker APEX2'
_computing_data_reduction 'Bruker SAINT'
_computing_molecular_graphics 'ORTEP3 (Farraguia, 1994)'
_computing_structure_refinement 'SHELXL-97 (Sheldrick, 2008)'
_computing_structure_solution 'SIR92 (Giacavazzo, 1993)'
_diffrn_ambient_temperature 100(2)
_diffrn_measured_fraction_theta_full 0.986
_diffrn_measured_fraction_theta_max 0.986
_diffrn_measurement_device_type 'Bruker APEX II CCD'
_diffrn_measurement_method 'phi and omega scans'
_diffrn_radiation_monochromator graphite
_diffrn_radiation_source 'fine-focus sealed tube'
_diffrn_radiation_type MoK\a
_diffrn_radiation_wavelength 0.71073
_diffrn_reflns_av_R_equivalents 0.0268
_diffrn_reflns_av_sigmaI/netI 0.0281
_diffrn_reflns_limit_h_max 12
_diffrn_reflns_limit_h_min -12
_diffrn_reflns_limit_k_max 21
_diffrn_reflns_limit_k_min -22
_diffrn_reflns_limit_l_max 29
_diffrn_reflns_limit_l_min -29
_diffrn_reflns_number 53565
_diffrn_reflns_theta_full 27.63
_diffrn_reflns_theta_max 27.63
_diffrn_reflns_theta_min 1.80
_exptl_absorpt_coefficient_mu 6.693
_exptl_absorpt_correction_T_max 0.7456
_exptl_absorpt_correction_T_min 0.5679
_exptl_absorpt_correction_type multi-scan
_exptl_absorpt_process_details 'SADABS V2008/1 (Bruker AXS)'
_exptl_crystal_colour colourless
_exptl_crystal_density_diffrn 1.922
_exptl_crystal_density_method 'not measured'
_exptl_crystal_description rod
_exptl_crystal_F_000 1983
_exptl_crystal_size_max 0.156
_exptl_crystal_size_mid 0.053
_exptl_crystal_size_min 0.051
_refine_diff_density_max 3.639
_refine_diff_density_min -2.062
_refine_diff_density_rms 0.193
_refine_ls_extinction_method none
_refine_ls_goodness_of_fit_ref 1.194
_refine_ls_hydrogen_treatment constr
_refine_ls_matrix_type full
_refine_ls_number_parameters 824
_refine_ls_number_reflns 16432
_refine_ls_number_restraints 4
_refine_ls_restrained_S_all 1.202
_refine_ls_R_factor_all 0.0493
_refine_ls_R_factor_gt 0.0424
_refine_ls_shift/su_max 0.001
_refine_ls_shift/su_mean 0.000
_refine_ls_structure_factor_coef Fsqd
_refine_ls_weighting_details 'calc w=1/[\s^2^(Fo^2^)+(0.0252P)^2^+40.1795P] where P=(Fo^2^+2Fc^2^)/3'
_refine_ls_weighting_scheme calc
_refine_ls_wR_factor_gt 0.0965
_refine_ls_wR_factor_ref 0.1010
_reflns_number_gt 14721
_reflns_number_total 16432
_reflns_threshold_expression >2\s(I)
_cod_data_source_file om3005542_si_003.cif
_cod_data_source_block sps77
_cod_original_cell_volume 3580.5(7)
_cod_original_sg_symbol_H-M P-1
_cod_database_code 4079188

loop_
_symmetry_equiv_pos_as_xyz
'x, y, z'
'-x, -y, -z'

loop_
_atom_site_label
_atom_site_type_symbol
_atom_site_fract_x
_atom_site_fract_y
_atom_site_fract_z
_atom_site_U_iso_or_equiv
_atom_site_adp_type
_atom_site_occupancy
_atom_site_symmetry_multiplicity
_atom_site_calc_flag
_atom_site_refinement_flags
_atom_site_disorder_assembly
_atom_site_disorder_group
C1 C 0.3109(9) 0.8312(5) 0.4308(4) 0.0337(18) Uani 1 1 d . . .
C2 C 0.3049(8) 0.7765(5) 0.3932(4) 0.0331(18) Uani 1 1 d . A .
F1 F 0.9341(16) 0.7099(11) 0.0878(6) 0.201(8) Uani 1 1 d . . .
C3 C 0.4294(8) 0.7255(4) 0.4011(4) 0.0274(16) Uani 1 1 d . . .
C3S C 1.0109(15) 0.7497(11) 0.0446(5) 0.080(5) Uani 1 1 d . . .
C4 C 0.5080(8) 0.7499(4) 0.4450(4) 0.0275(16) Uani 1 1 d . A .
H4 H 0.5940 0.7249 0.4603 0.033 Uiso 1 1 calc R . .
C4S C 1.1313(13) 0.7187(8) 0.0114(7) 0.068(4) Uani 1 1 d . . .
H4S H 1.1630 0.6640 0.0200 0.082 Uiso 1 1 calc R . .
C5 C 0.4388(8) 0.8171(5) 0.4626(4) 0.0302(17) Uani 1 1 d . A .
C5S C 1.1930(14) 0.7733(11) -0.0320(6) 0.075(4) Uani 1 1 d . . .
H5S H 1.2741 0.7573 -0.0537 0.089 Uiso 1 1 calc R . .
C6 C 0.4824(10) 0.8588(5) 0.5102(4) 0.040(2) Uani 1 1 d . . .
H6A H 0.4369 0.8332 0.5482 0.060 Uiso 1 1 calc R A .
H6B H 0.4524 0.9157 0.5008 0.060 Uiso 1 1 calc R . .
H6C H 0.5865 0.8548 0.5128 0.060 Uiso 1 1 calc R . .
C6S C 1.1451(17) 0.8480(11) -0.0454(7) 0.087(5) Uani 1 1 d . . .
H6S H 1.1933 0.8834 -0.0769 0.105 Uiso 1 1 calc R . .
C7S C 1.0395(16) 0.8757(9) -0.0193(8) 0.078(4) Uani 1 1 d . . .
H7S H 1.0089 0.9300 -0.0327 0.094 Uiso 1 1 calc R . .
C8 C 0.4582(9) 0.6499(5) 0.3766(4) 0.0344(18) Uani 1 1 d . . .
H8A H 0.5101 0.6635 0.3380 0.052 Uiso 1 1 calc R . .
H8B H 0.3674 0.6253 0.3719 0.052 Uiso 1 1 calc R . .
H8C H 0.5160 0.6119 0.4039 0.052 Uiso 1 1 calc R . .
C8S C 0.9690(13) 0.8310(11) 0.0270(7) 0.079(5) Uani 1 1 d . . .
H8S H 0.8923 0.8536 0.0474 0.095 Uiso 1 1 calc R . .
C9 C 0.7562(8) 0.9301(4) 0.3724(4) 0.0275(16) Uani 1 1 d . . .
F2 F 0.6621(14) 0.5728(8) 0.0641(5) 0.142(4) Uani 1 1 d . . .
C10 C 0.7416(7) 0.9410(4) 0.3098(4) 0.0263(15) Uani 1 1 d . A .
C10S C 0.5821(10) 0.5359(7) 0.0324(4) 0.044(2) Uani 1 1 d . . .
C11 C 0.7533(8) 0.8640(5) 0.2949(4) 0.0288(16) Uani 1 1 d . . .
H11 H 0.7506 0.8533 0.2560 0.035 Uiso 1 1 calc R A .
C11S C 0.4722(10) 0.5798(7) 0.0038(4) 0.046(2) Uani 1 1 d . . .
H11S H 0.4538 0.6344 0.0068 0.055 Uiso 1 1 calc R . .
C12 C 0.7698(7) 0.8049(4) 0.3477(4) 0.0269(16) Uani 1 1 d . A .
C1S C 0.6111(10) 0.4585(7) 0.0296(4) 0.048(2) Uani 1 1 d . . .
H1S H 0.6881 0.4304 0.0504 0.057 Uiso 1 1 calc R . .
C13 C 0.7705(7) 0.8469(5) 0.3957(3) 0.0257(15) Uani 1 1 d . A .
H13 H 0.7791 0.8230 0.4363 0.031 Uiso 1 1 calc R . .
C14 C 0.7740(11) 0.9953(5) 0.4068(4) 0.043(2) Uani 1 1 d . . .
H14A H 0.7370 0.9773 0.4476 0.065 Uiso 1 1 calc R . .
H14B H 0.7211 1.0438 0.3885 0.065 Uiso 1 1 calc R . .
H14C H 0.8756 1.0073 0.4067 0.065 Uiso 1 1 calc R . .
C15 C 0.7296(9) 1.0201(5) 0.2666(4) 0.0344(18) Uani 1 1 d . . .
H15A H 0.8225 1.0329 0.2459 0.052 Uiso 1 1 calc R A .
H15B H 0.7001 1.0629 0.2882 0.052 Uiso 1 1 calc R . .
H15C H 0.6584 1.0160 0.2378 0.052 Uiso 1 1 calc R . .
C16 C 0.8048(9) 0.7174(5) 0.3496(4) 0.037(2) Uani 1 1 d . . .
H16A H 0.7701 0.7014 0.3144 0.056 Uiso 1 1 calc R A .
H16B H 0.7585 0.6851 0.3852 0.056 Uiso 1 1 calc R . .
H16C H 0.9085 0.7085 0.3506 0.056 Uiso 1 1 calc R . .
C17 C 0.2102(8) 0.9749(5) 0.2171(4) 0.0344(18) Uani 1 1 d . . .
C18 C 0.3362(8) 1.0207(5) 0.2092(4) 0.0288(16) Uani 1 1 d . . .
H18 H 0.3809 1.0401 0.2396 0.035 Uiso 1 1 calc R . .
C19 C 0.3843(9) 1.0331(5) 0.1498(4) 0.0310(17) Uani 1 1 d . . .
C20 C 0.2898(10) 0.9939(5) 0.1190(4) 0.0369(19) Uani 1 1 d . . .
C21 C 0.1833(10) 0.9598(6) 0.1607(5) 0.043(2) Uani 1 1 d . . .
H21 H 0.1045 0.9307 0.1521 0.051 Uiso 1 1 calc R . .
C22 C 0.1194(9) 0.9548(6) 0.2736(4) 0.043(2) Uani 1 1 d . . .
H22A H 0.0795 1.0047 0.2841 0.064 Uiso 1 1 calc R . .
H22B H 0.1781 0.9265 0.3054 0.064 Uiso 1 1 calc R . .
H22C H 0.0413 0.9202 0.2680 0.064 Uiso 1 1 calc R . .
C23 C 0.5033(9) 1.0867(5) 0.1208(4) 0.0385(19) Uani 1 1 d . . .
H23A H 0.4641 1.1405 0.1049 0.058 Uiso 1 1 calc R . .
H23B H 0.5499 1.0640 0.0885 0.058 Uiso 1 1 calc R . .
H23C H 0.5733 1.0907 0.1501 0.058 Uiso 1 1 calc R . .
C24 C 0.2952(13) 0.9949(7) 0.0542(5) 0.058(3) Uani 1 1 d . . .
H24A H 0.2132 0.9662 0.0445 0.087 Uiso 1 1 calc R . .
H24B H 0.3840 0.9683 0.0430 0.087 Uiso 1 1 calc R . .
H24C H 0.2920 1.0508 0.0325 0.087 Uiso 1 1 calc R . .
C25 C 0.4360(10) 0.7810(5) 0.1228(4) 0.038(2) Uani 1 1 d . . .
C26 C 0.2879(10) 0.7969(5) 0.1294(4) 0.039(2) Uani 1 1 d . . .
H26 H 0.2294 0.8232 0.0987 0.047 Uiso 1 1 calc R . .
C27 C 0.2400(10) 0.7681(6) 0.1885(4) 0.042(2) Uani 1 1 d . . .
C28 C 0.3598(11) 0.7308(5) 0.2196(4) 0.042(2) Uani 1 1 d . . .
H28 H 0.3587 0.7053 0.2602 0.050 Uiso 1 1 calc R . .
C29 C 0.4792(10) 0.7383(5) 0.1799(4) 0.040(2) Uani 1 1 d . . .
C30 C 0.6272(13) 0.7046(6) 0.1934(6) 0.063(3) Uani 1 1 d . . .
H30A H 0.6328 0.6856 0.2362 0.094 Uiso 1 1 calc R . .
H30B H 0.6973 0.7468 0.1798 0.094 Uiso 1 1 calc R . .
H30C H 0.6477 0.6595 0.1731 0.094 Uiso 1 1 calc R . .
C31 C 0.5241(11) 0.7929(7) 0.0666(5) 0.050(2) Uani 1 1 d . . .
H31A H 0.5355 0.7416 0.0530 0.075 Uiso 1 1 calc R . .
H31B H 0.6182 0.8123 0.0731 0.075 Uiso 1 1 calc R . .
H31C H 0.4767 0.8326 0.0366 0.075 Uiso 1 1 calc R . .
C32 C 0.0870(11) 0.7616(7) 0.2133(5) 0.055(3) Uani 1 1 d . . .
H32A H 0.0267 0.8015 0.1884 0.082 Uiso 1 1 calc R . .
H32B H 0.0824 0.7717 0.2537 0.082 Uiso 1 1 calc R . .
H32C H 0.0529 0.7074 0.2136 0.082 Uiso 1 1 calc R . .
C34 C 1.2315(7) 0.5868(4) -0.3571(3) 0.0225(14) Uani 1 1 d . B .
C35 C 1.2049(7) 0.6344(4) -0.3140(3) 0.0203(13) Uani 1 1 d . B .
H35 H 1.2011 0.6155 -0.2724 0.024 Uiso 1 1 calc R . .
C36 C 1.1844(7) 0.7160(4) -0.3436(3) 0.0214(14) Uani 1 1 d . B .
C37 C 1.1995(7) 0.7165(4) -0.4053(3) 0.0235(14) Uani 1 1 d . B .
H37 H 1.1935 0.7629 -0.4359 0.028 Uiso 1 1 calc R . .
C38 C 1.2251(7) 0.6359(5) -0.4137(3) 0.0246(15) Uani 1 1 d . B .
C39 C 1.2801(8) 0.4999(5) -0.3436(4) 0.0329(18) Uani 1 1 d . . .
H39A H 1.3839 0.4963 -0.3510 0.049 Uiso 1 1 calc R . .
H39B H 1.2324 0.4699 -0.3690 0.049 Uiso 1 1 calc R . .
H39C H 1.2559 0.4769 -0.3020 0.049 Uiso 1 1 calc R . .
C40 C 1.1599(8) 0.7879(4) -0.3149(4) 0.0272(16) Uani 1 1 d . . .
H40A H 1.0741 0.8178 -0.3302 0.041 Uiso 1 1 calc R . .
H40B H 1.2427 0.8230 -0.3239 0.041 Uiso 1 1 calc R . .
H40C H 1.1470 0.7700 -0.2720 0.041 Uiso 1 1 calc R . .
C41 C 1.2516(9) 0.6111(5) -0.4719(4) 0.0360(19) Uani 1 1 d . . .
H41A H 1.1811 0.5713 -0.4762 0.054 Uiso 1 1 calc R . .
H41B H 1.3480 0.5872 -0.4739 0.054 Uiso 1 1 calc R . .
H41C H 1.2432 0.6583 -0.5039 0.054 Uiso 1 1 calc R . .
C42 C 0.7306(8) 0.6625(5) -0.4146(4) 0.0285(16) Uani 1 1 d . B .
C43 C 0.7618(8) 0.7368(5) -0.3983(3) 0.0273(16) Uani 1 1 d . B .
H43 H 0.7108 0.7593 -0.3684 0.033 Uiso 1 1 calc R . .
C44 C 0.8802(9) 0.7716(5) -0.4333(4) 0.0299(17) Uani 1 1 d . B .
C45 C 0.9214(8) 0.7197(5) -0.4724(3) 0.0293(16) Uani 1 1 d . B .
H45 H 0.9985 0.7283 -0.5012 0.035 Uiso 1 1 calc R . .
C46 C 0.8309(8) 0.6535(5) -0.4622(3) 0.0266(15) Uani 1 1 d . B .
C47 C 0.6104(9) 0.6082(6) -0.3903(5) 0.041(2) Uani 1 1 d . . .
H47A H 0.6194 0.5590 -0.4068 0.062 Uiso 1 1 calc R . .
H47B H 0.5192 0.6357 -0.4011 0.062 Uiso 1 1 calc R . .
H47C H 0.6135 0.5942 -0.3471 0.062 Uiso 1 1 calc R . .
C48 C 0.9290(11) 0.8565(5) -0.4348(5) 0.045(2) Uani 1 1 d . . .
H48A H 0.9141 0.8696 -0.3954 0.067 Uiso 1 1 calc R . .
H48B H 0.8737 0.8945 -0.4632 0.067 Uiso 1 1 calc R . .
H48C H 1.0308 0.8602 -0.4470 0.067 Uiso 1 1 calc R . .
C49 C 0.8283(10) 0.5877(6) -0.4975(4) 0.040(2) Uani 1 1 d . . .
H49A H 0.9111 0.5923 -0.5257 0.060 Uiso 1 1 calc R . .
H49B H 0.7402 0.5927 -0.5191 0.060 Uiso 1 1 calc R . .
H49C H 0.8321 0.5351 -0.4707 0.060 Uiso 1 1 calc R . .
C50 C 0.7143(8) 0.5402(5) -0.1255(3) 0.0298(17) Uani 1 1 d . B .
H50 H 0.6587 0.5588 -0.0950 0.036 Uiso 1 1 calc R . .
C51 C 0.8598(8) 0.5182(5) -0.1237(4) 0.0312(17) Uani 1 1 d . B .
C52 C 0.9018(8) 0.4948(5) -0.1785(4) 0.0299(16) Uani 1 1 d . B .
C53 C 0.7811(8) 0.5012(4) -0.2124(4) 0.0271(15) Uani 1 1 d . B .
H53 H 0.7785 0.4882 -0.2506 0.033 Uiso 1 1 calc R . .
C54 C 0.6635(8) 0.5300(5) -0.1809(4) 0.0306(17) Uani 1 1 d . B .
C55 C 0.9511(10) 0.5157(7) -0.0706(4) 0.050(3) Uani 1 1 d . . .
H55A H 0.9276 0.4680 -0.0403 0.075 Uiso 1 1 calc R . .
H55B H 0.9319 0.5644 -0.0541 0.075 Uiso 1 1 calc R . .
H55C H 1.0524 0.5130 -0.0831 0.075 Uiso 1 1 calc R . .
C56 C 1.0501(9) 0.4644(5) -0.1954(4) 0.038(2) Uani 1 1 d . . .
H56A H 1.0605 0.4696 -0.2385 0.057 Uiso 1 1 calc R . .
H56B H 1.0624 0.4077 -0.1765 0.057 Uiso 1 1 calc R . .
H56C H 1.1228 0.4964 -0.1822 0.057 Uiso 1 1 calc R . .
C57 C 0.5088(8) 0.5337(6) -0.1978(4) 0.0367(19) Uani 1 1 d . . .
H57A H 0.4694 0.4795 -0.1880 0.055 Uiso 1 1 calc R . .
H57B H 0.5036 0.5546 -0.2404 0.055 Uiso 1 1 calc R . .
H57C H 0.4534 0.5693 -0.1759 0.055 Uiso 1 1 calc R . .
C58 C 0.6254(8) 0.7161(5) -0.1646(4) 0.0323(18) Uani 1 1 d . B .
H58 H 0.5511 0.6846 -0.1428 0.039 Uiso 1 1 calc R . .
C59 C 0.7479(8) 0.7414(5) -0.1397(4) 0.0293(16) Uani 1 1 d . B .
C60 C 0.8296(8) 0.7889(5) -0.1867(4) 0.0297(17) Uani 1 1 d . B .
C61 C 0.7607(8) 0.7895(5) -0.2405(4) 0.0284(16) Uani 1 1 d . B .
H61 H 0.7945 0.8150 -0.2790 0.034 Uiso 1 1 calc R . .
C62 C 0.6309(8) 0.7448(5) -0.2264(4) 0.0320(17) Uani 1 1 d . B .
C63 C 0.7783(10) 0.7275(6) -0.0748(4) 0.041(2) Uani 1 1 d . . .
H63A H 0.7532 0.7763 -0.0593 0.062 Uiso 1 1 calc R . .
H63B H 0.8801 0.7144 -0.0698 0.062 Uiso 1 1 calc R . .
H63C H 0.7213 0.6827 -0.0531 0.062 Uiso 1 1 calc R . .
C64 C 0.9562(9) 0.8365(5) -0.1791(4) 0.0346(18) Uani 1 1 d . . .
H64A H 1.0168 0.8044 -0.1495 0.052 Uiso 1 1 calc R . .
H64B H 0.9240 0.8860 -0.1659 0.052 Uiso 1 1 calc R . .
H64C H 1.0110 0.8503 -0.2169 0.052 Uiso 1 1 calc R . .
C65 C 0.5180(9) 0.7360(6) -0.2681(4) 0.042(2) Uani 1 1 d . . .
H65A H 0.4289 0.7192 -0.2455 0.064 Uiso 1 1 calc R . .
H65B H 0.5492 0.6952 -0.2912 0.064 Uiso 1 1 calc R . .
H65C H 0.5019 0.7877 -0.2949 0.064 Uiso 1 1 calc R . .
O1 O 0.4466(6) 0.8622(3) 0.2784(3) 0.0329(13) Uani 1 1 d . . .
O3 O 0.8882(5) 0.6501(3) -0.2899(2) 0.0230(10) Uani 1 1 d . B .
Hf1 Hf 0.52339(3) 0.862676(16) 0.355279(13) 0.01967(7) Uani 1 1 d . A .
Hf2 Hf 0.40119(4) 0.88032(2) 0.193685(15) 0.02967(8) Uani 1 1 d . A .
Hf3 Hf 0.97340(3) 0.646071(16) -0.367854(12) 0.01700(6) Uani 1 1 d . . .
Hf4 Hf 0.83210(3) 0.643252(17) -0.205088(12) 0.01875(7) Uani 1 1 d . . .
C33 C 0.719(2) 0.929(2) 0.1387(15) 0.0430(16) Uani 0.732(2) 1 d PD A 1
N1 N 0.6025(11) 0.9073(7) 0.1588(5) 0.0430(16) Uani 0.732(2) 1 d PD A 1
O2 O 0.8329(9) 0.9519(6) 0.1170(4) 0.0430(16) Uani 0.732(2) 1 d PD A 1
I1A I 0.41701(8) 1.02131(4) 0.37005(4) 0.0354(2) Uani 0.732(2) 1 d P A 1
I1B I 0.6964(4) 0.9176(3) 0.13560(19) 0.0360(8) Uani 0.268(2) 1 d P A 2
I2A I 0.92940(7) 0.47627(4) -0.36256(3) 0.02800(19) Uani 0.7844(19) 1 d P B 1
O4 O 1.2588(8) 0.6751(6) -0.1453(4) 0.0543(7) Uani 0.7844(19) 1 d PD B 1
C66 C 1.1304(3) 0.65711(18) -0.16046(12) 0.0543(7) Uani 0.7844(19) 1 d PD B 1
N2 N 1.0318(12) 0.6565(8) -0.1794(5) 0.0543(7) Uani 0.7844(19) 1 d PD B 1
I2B I 1.1304(3) 0.65711(18) -0.16046(12) 0.0543(7) Uani 0.2156(19) 1 d P B 2
C7A C 0.1809(17) 0.7656(10) 0.3647(7) 0.027(4) Uani 0.461(19) 1 d P A 1
H7A1 H 0.1495 0.7100 0.3776 0.041 Uiso 0.461(19) 1 calc PR A 1
H7A2 H 0.2009 0.7765 0.3217 0.041 Uiso 0.461(19) 1 calc PR A 1
H7A3 H 0.1053 0.8028 0.3747 0.041 Uiso 0.461(19) 1 calc PR A 1
C7B C 0.1843(16) 0.8897(9) 0.4345(7) 0.032(4) Uani 0.539(19) 1 d P A 2
H7B1 H 0.1212 0.8885 0.4021 0.049 Uiso 0.539(19) 1 calc PR A 2
H7B2 H 0.2196 0.9444 0.4311 0.049 Uiso 0.539(19) 1 calc PR A 2
H7B3 H 0.1311 0.8737 0.4725 0.049 Uiso 0.539(19) 1 calc PR A 2

loop_
_atom_site_aniso_label
_atom_site_aniso_U_11
_atom_site_aniso_U_22
_atom_site_aniso_U_33
_atom_site_aniso_U_23
_atom_site_aniso_U_13
_atom_site_aniso_U_12
C1 0.032(4) 0.023(4) 0.043(5) -0.002(3) 0.016(4) -0.004(3)
C2 0.014(3) 0.024(4) 0.061(6) -0.007(4) 0.002(3) -0.001(3)
F1 0.181(13) 0.270(18) 0.119(9) 0.079(10) -0.055(9) -0.141(13)
C3 0.019(3) 0.022(4) 0.042(4) -0.005(3) 0.001(3) -0.004(3)
C3S 0.073(9) 0.129(13) 0.036(6) 0.007(7) -0.017(6) -0.059(9)
C4 0.023(4) 0.022(4) 0.034(4) 0.003(3) 0.004(3) -0.002(3)
C4S 0.056(7) 0.052(7) 0.104(11) -0.027(7) -0.025(7) 0.000(5)
C5 0.027(4) 0.026(4) 0.034(4) 0.000(3) 0.011(3) -0.002(3)
C5S 0.057(7) 0.119(13) 0.063(8) -0.056(9) 0.003(6) -0.018(8)
C6 0.052(5) 0.033(4) 0.031(4) -0.002(3) 0.014(4) -0.006(4)
C6S 0.064(9) 0.102(13) 0.093(11) 0.003(9) -0.038(8) -0.027(9)
C7S 0.056(8) 0.060(8) 0.120(13) -0.013(8) -0.033(9) -0.010(6)
C8 0.034(4) 0.021(4) 0.047(5) -0.006(3) 0.006(4) -0.003(3)
C8S 0.039(6) 0.135(14) 0.088(10) -0.080(11) -0.025(6) 0.027(7)
C9 0.019(3) 0.024(4) 0.039(4) -0.003(3) -0.010(3) -0.001(3)
F2 0.152(11) 0.154(11) 0.113(9) -0.003(8) 0.001(8) -0.044(9)
C10 0.018(3) 0.022(3) 0.036(4) 0.004(3) -0.003(3) -0.005(3)
C10S 0.036(5) 0.068(7) 0.026(4) -0.004(4) 0.003(4) -0.018(4)
C11 0.023(4) 0.024(4) 0.035(4) 0.004(3) 0.003(3) 0.001(3)
C11S 0.033(5) 0.059(6) 0.042(5) -0.005(4) 0.012(4) -0.005(4)
C12 0.016(3) 0.024(4) 0.037(4) 0.000(3) 0.003(3) 0.001(3)
C1S 0.026(4) 0.071(7) 0.040(5) 0.000(5) 0.005(4) 0.003(4)
C13 0.019(3) 0.030(4) 0.028(4) -0.007(3) 0.001(3) 0.002(3)
C14 0.058(6) 0.028(4) 0.046(5) -0.005(4) -0.027(5) -0.008(4)
C15 0.028(4) 0.025(4) 0.047(5) 0.002(3) -0.003(3) -0.003(3)
C16 0.030(4) 0.024(4) 0.052(5) 0.004(4) 0.009(4) 0.011(3)
C17 0.023(4) 0.039(5) 0.042(5) -0.008(4) -0.008(3) 0.010(3)
C18 0.028(4) 0.027(4) 0.032(4) -0.008(3) -0.007(3) 0.008(3)
C19 0.032(4) 0.026(4) 0.032(4) 0.001(3) -0.005(3) 0.010(3)
C20 0.045(5) 0.030(4) 0.036(5) -0.005(3) -0.018(4) 0.005(4)
C21 0.033(5) 0.038(5) 0.058(6) -0.007(4) -0.022(4) 0.004(4)
C22 0.027(4) 0.039(5) 0.056(6) 0.006(4) -0.004(4) 0.000(4)
C23 0.037(5) 0.037(5) 0.038(5) -0.001(4) 0.001(4) 0.009(4)
C24 0.079(8) 0.059(7) 0.040(6) -0.011(5) -0.029(5) 0.010(6)
C25 0.044(5) 0.037(5) 0.040(5) -0.018(4) -0.012(4) -0.004(4)
C26 0.043(5) 0.035(5) 0.043(5) -0.016(4) -0.014(4) -0.007(4)
C27 0.038(5) 0.046(5) 0.045(5) -0.019(4) -0.005(4) -0.009(4)
C28 0.056(6) 0.030(4) 0.043(5) -0.014(4) -0.010(4) -0.008(4)
C29 0.047(5) 0.031(4) 0.051(6) -0.025(4) -0.014(4) 0.005(4)
C30 0.070(7) 0.034(5) 0.091(9) -0.023(6) -0.034(7) 0.013(5)
C31 0.052(6) 0.054(6) 0.048(6) -0.020(5) -0.001(5) -0.004(5)
C32 0.048(6) 0.068(7) 0.053(6) -0.020(5) 0.004(5) -0.025(5)
C34 0.014(3) 0.020(3) 0.037(4) -0.013(3) 0.000(3) -0.004(2)
C35 0.014(3) 0.024(3) 0.023(3) -0.005(3) -0.003(2) 0.000(2)
C36 0.017(3) 0.020(3) 0.029(4) -0.007(3) -0.003(3) -0.003(2)
C37 0.021(3) 0.025(4) 0.024(4) -0.003(3) 0.000(3) -0.008(3)
C38 0.016(3) 0.032(4) 0.027(4) -0.012(3) 0.005(3) -0.008(3)
C39 0.024(4) 0.027(4) 0.049(5) -0.012(4) 0.009(3) -0.004(3)
C40 0.030(4) 0.018(3) 0.036(4) -0.009(3) -0.009(3) 0.003(3)
C41 0.037(4) 0.040(5) 0.033(4) -0.014(4) 0.016(3) -0.014(4)
C42 0.022(4) 0.029(4) 0.035(4) -0.004(3) -0.014(3) 0.003(3)
C43 0.026(4) 0.028(4) 0.028(4) -0.004(3) -0.015(3) 0.005(3)
C44 0.035(4) 0.022(4) 0.032(4) -0.001(3) -0.016(3) 0.000(3)
C45 0.032(4) 0.031(4) 0.021(4) 0.008(3) -0.005(3) -0.001(3)
C46 0.032(4) 0.026(4) 0.024(4) -0.007(3) -0.012(3) 0.007(3)
C47 0.027(4) 0.038(5) 0.058(6) -0.005(4) -0.010(4) -0.005(3)
C48 0.053(6) 0.023(4) 0.059(6) -0.001(4) -0.019(5) -0.003(4)
C49 0.050(5) 0.042(5) 0.033(5) -0.014(4) -0.016(4) 0.004(4)
C50 0.024(4) 0.040(4) 0.023(4) 0.000(3) 0.008(3) -0.011(3)
C51 0.027(4) 0.033(4) 0.029(4) 0.006(3) 0.000(3) -0.009(3)
C52 0.028(4) 0.024(4) 0.033(4) 0.006(3) -0.002(3) -0.005(3)
C53 0.023(4) 0.024(4) 0.033(4) -0.003(3) 0.001(3) -0.008(3)
C54 0.028(4) 0.033(4) 0.031(4) -0.005(3) 0.003(3) -0.012(3)
C55 0.039(5) 0.072(7) 0.032(5) 0.011(5) -0.009(4) -0.003(5)
C56 0.028(4) 0.029(4) 0.052(5) 0.004(4) 0.000(4) 0.003(3)
C57 0.022(4) 0.050(5) 0.039(5) -0.008(4) 0.004(3) -0.014(3)
C58 0.020(4) 0.047(5) 0.034(4) -0.020(4) 0.003(3) 0.004(3)
C59 0.022(4) 0.039(4) 0.031(4) -0.018(3) 0.000(3) 0.005(3)
C60 0.027(4) 0.022(4) 0.042(5) -0.013(3) -0.004(3) 0.010(3)
C61 0.024(4) 0.028(4) 0.033(4) -0.007(3) -0.006(3) 0.013(3)
C62 0.020(4) 0.042(5) 0.037(4) -0.016(4) -0.005(3) 0.008(3)
C63 0.036(5) 0.053(6) 0.039(5) -0.020(4) -0.003(4) 0.001(4)
C64 0.034(4) 0.028(4) 0.044(5) -0.015(4) -0.005(4) 0.009(3)
C65 0.023(4) 0.062(6) 0.045(5) -0.016(5) -0.013(4) 0.010(4)
O1 0.034(3) 0.023(3) 0.043(3) -0.006(2) -0.018(3) 0.002(2)
O3 0.020(2) 0.025(3) 0.024(3) -0.003(2) -0.0018(19) 0.0007(19)
Hf1 0.01498(13) 0.01673(13) 0.02672(15) -0.00239(11) -0.00310(10) 0.00035(10)
Hf2 0.03115(17) 0.02570(16) 0.03524(18) -0.01037(13) -0.01542(13) 0.00318(12)
Hf3 0.01570(13) 0.01910(13) 0.01581(13) -0.00182(10) -0.00222(10) -0.00185(10)
Hf4 0.01452(13) 0.02386(14) 0.01810(14) -0.00463(10) -0.00115(10) 0.00028(10)
C33 0.030(3) 0.049(4) 0.052(4) -0.017(3) 0.005(3) 0.003(3)
N1 0.030(3) 0.049(4) 0.052(4) -0.017(3) 0.005(3) 0.003(3)
O2 0.030(3) 0.049(4) 0.052(4) -0.017(3) 0.005(3) 0.003(3)
I1A 0.0409(4) 0.0252(4) 0.0426(5) -0.0119(3) -0.0102(3) 0.0074(3)
I1B 0.0375(18) 0.0407(19) 0.0302(12) -0.0105(10) 0.0043(12) 0.0045(11)
I2A 0.0253(3) 0.0255(3) 0.0337(4) -0.0069(2) -0.0002(2) -0.0032(2)
O4 0.0532(14) 0.0676(17) 0.0422(13) -0.0124(11) -0.0076(10) 0.0179(12)
C66 0.0532(14) 0.0676(17) 0.0422(13) -0.0124(11) -0.0076(10) 0.0179(12)
N2 0.0532(14) 0.0676(17) 0.0422(13) -0.0124(11) -0.0076(10) 0.0179(12)
I2B 0.0532(14) 0.0676(17) 0.0422(13) -0.0124(11) -0.0076(10) 0.0179(12)
C7A 0.025(8) 0.033(9) 0.026(9) -0.008(7) -0.003(6) -0.006(6)
C7B 0.033(8) 0.026(7) 0.037(9) -0.008(6) 0.012(6) 0.004(6)

loop_
_atom_type_symbol
_atom_type_description
_atom_type_scat_dispersion_real
_atom_type_scat_dispersion_imag
_atom_type_scat_source
C C 0.0033 0.0016 'International Tables Vol C Tables 4.2.6.8 and 6.1.1.4'
H H 0.0000 0.0000 'International Tables Vol C Tables 4.2.6.8 and 6.1.1.4'
N N 0.0061 0.0033 'International Tables Vol C Tables 4.2.6.8 and 6.1.1.4'
O O 0.0106 0.0060 'International Tables Vol C Tables 4.2.6.8 and 6.1.1.4'
I I -0.4742 1.8119 'International Tables Vol C Tables 4.2.6.8 and 6.1.1.4'
Hf Hf -0.5830 6.1852 'International Tables Vol C Tables 4.2.6.8 and 6.1.1.4'
F F 0.0171 0.0103 'International Tables Vol C Tables 4.2.6.8 and 6.1.1.4'

loop_
_geom_angle_atom_site_label_1
_geom_angle_atom_site_label_2
_geom_angle_atom_site_label_3
_geom_angle
_geom_angle_site_symmetry_3
C2 C1 C5 109.7(7) .
C2 C1 C7B 118.5(9) .
C5 C1 C7B 131.7(9) .
C2 C1 Hf1 74.0(4) .
C5 C1 Hf1 72.4(4) .
C7B C1 Hf1 123.1(7) .
C1 C2 C7A 122.5(10) .
C1 C2 C3 107.6(7) .
C7A C2 C3 128.3(10) .
C1 C2 Hf1 74.5(4) .
C7A C2 Hf1 130.1(9) .
C3 C2 Hf1 71.9(4) .
C4 C3 C2 107.2(7) .
C4 C3 C8 125.4(7) .
C2 C3 C8 126.5(7) .
C4 C3 Hf1 74.0(4) .
C2 C3 Hf1 75.5(4) .
C8 C3 Hf1 125.1(5) .
F1 C3S C8S 114.7(19) .
F1 C3S C4S 127.3(19) .
C8S C3S C4S 117.9(12) .
C5 C4 C3 109.4(7) .
C5 C4 Hf1 74.2(4) .
C3 C4 Hf1 73.5(4) .
C5S C4S C3S 115.2(13) .
C4 C5 C1 106.1(7) .
C4 C5 C6 126.5(8) .
C1 C5 C6 127.0(7) .
C4 C5 Hf1 73.5(4) .
C1 C5 Hf1 75.2(5) .
C6 C5 Hf1 121.9(5) .
C6S C5S C4S 122.3(14) .
C7S C6S C5S 124.2(17) .
C6S C7S C8S 121.8(15) .
C7S C8S C3S 118.5(12) .
C13 C9 C10 108.6(7) .
C13 C9 C14 124.6(7) .
C10 C9 C14 126.3(7) .
C13 C9 Hf1 72.1(4) .
C10 C9 Hf1 72.2(4) .
C14 C9 Hf1 128.0(6) .
C11 C10 C9 107.3(7) .
C11 C10 C15 125.8(8) .
C9 C10 C15 126.7(7) .
C11 C10 Hf1 72.3(4) .
C9 C10 Hf1 75.3(4) .
C15 C10 Hf1 122.1(5) .
F2 C10S C1S 119.5(11) .
F2 C10S C11S 117.4(12) .
C1S C10S C11S 123.1(9) .
C10 C11 C12 108.9(7) .
C10 C11 Hf1 75.2(4) .
C12 C11 Hf1 72.9(4) .
C10S C11S C1S 117.5(10) 2_665
C13 C12 C11 107.2(7) .
C13 C12 C16 127.0(7) .
C11 C12 C16 125.0(8) .
C13 C12 Hf1 75.0(4) .
C11 C12 Hf1 73.8(4) .
C16 C12 Hf1 124.6(5) .
C10S C1S C11S 119.4(9) 2_665
C9 C13 C12 108.0(7) .
C9 C13 Hf1 75.9(4) .
C12 C13 Hf1 71.9(4) .
C21 C17 C18 105.8(8) .
C21 C17 C22 128.5(8) .
C18 C17 C22 125.5(8) .
C21 C17 Hf2 73.7(5) .
C18 C17 Hf2 75.5(4) .
C22 C17 Hf2 120.4(6) .
C19 C18 C17 109.3(7) .
C19 C18 Hf2 76.7(5) .
C17 C18 Hf2 71.5(4) .
C18 C19 C20 108.1(8) .
C18 C19 C23 126.8(8) .
C20 C19 C23 124.7(8) .
C18 C19 Hf2 71.6(4) .
C20 C19 Hf2 72.6(5) .
C23 C19 Hf2 127.4(5) .
C21 C20 C19 106.6(8) .
C21 C20 C24 126.5(9) .
C19 C20 C24 126.7(9) .
C21 C20 Hf2 70.9(5) .
C19 C20 Hf2 75.3(4) .
C24 C20 Hf2 122.9(6) .
C20 C21 C17 110.2(8) .
C20 C21 Hf2 76.8(5) .
C17 C21 Hf2 73.1(5) .
C26 C25 C29 106.2(8) .
C26 C25 C31 126.7(9) .
C29 C25 C31 126.4(9) .
C26 C25 Hf2 72.4(5) .
C29 C25 Hf2 73.6(5) .
C31 C25 Hf2 126.7(6) .
C27 C26 C25 109.7(8) .
C27 C26 Hf2 72.1(5) .
C25 C26 Hf2 75.4(5) .
C26 C27 C28 107.4(8) .
C26 C27 C32 127.5(9) .
C28 C27 C32 124.1(9) .
C26 C27 Hf2 75.3(5) .
C28 C27 Hf2 74.7(5) .
C32 C27 Hf2 124.9(7) .
C29 C28 C27 108.1(9) .
C29 C28 Hf2 75.7(5) .
C27 C28 Hf2 72.2(5) .
C28 C29 C25 108.7(8) .
C28 C29 C30 126.0(10) .
C25 C29 C30 125.3(10) .
C28 C29 Hf2 72.3(5) .
C25 C29 Hf2 73.7(5) .
C30 C29 Hf2 121.9(6) .
C35 C34 C38 109.2(6) .
C35 C34 C39 124.1(7) .
C38 C34 C39 126.2(7) .
C35 C34 Hf3 72.0(4) .
C38 C34 Hf3 72.3(4) .
C39 C34 Hf3 128.8(5) .
C34 C35 C36 108.3(6) .
C34 C35 Hf3 76.3(4) .
C36 C35 Hf3 71.2(4) .
C37 C36 C35 106.7(6) .
C37 C36 C40 126.6(7) .
C35 C36 C40 126.6(7) .
C37 C36 Hf3 73.9(4) .
C35 C36 Hf3 75.7(4) .
C40 C36 Hf3 118.5(5) .
C36 C37 C38 108.7(6) .
C36 C37 Hf3 72.8(4) .
C38 C37 Hf3 75.6(4) .
C34 C38 C37 107.0(6) .
C34 C38 C41 127.3(7) .
C37 C38 C41 125.5(7) .
C34 C38 Hf3 75.9(4) .
C37 C38 Hf3 71.5(4) .
C41 C38 Hf3 121.7(5) .
C43 C42 C46 106.3(7) .
C43 C42 C47 126.7(8) .
C46 C42 C47 126.8(7) .
C43 C42 Hf3 72.1(4) .
C46 C42 Hf3 75.4(4) .
C47 C42 Hf3 121.4(5) .
C44 C43 C42 109.4(7) .
C44 C43 Hf3 73.8(4) .
C42 C43 Hf3 75.3(4) .
C45 C44 C43 106.9(7) .
C45 C44 C48 128.1(8) .
C43 C44 C48 123.9(8) .
C45 C44 Hf3 75.3(4) .
C43 C44 Hf3 73.6(4) .
C48 C44 Hf3 125.8(5) .
C46 C45 C44 109.5(7) .
C46 C45 Hf3 75.8(4) .
C44 C45 Hf3 72.4(4) .
C45 C46 C42 107.9(7) .
C45 C46 C49 127.1(8) .
C42 C46 C49 124.8(8) .
C45 C46 Hf3 72.5(4) .
C42 C46 Hf3 72.3(4) .
C49 C46 Hf3 124.8(5) .
C51 C50 C54 108.7(7) .
C51 C50 Hf4 75.8(4) .
C54 C50 Hf4 72.4(4) .
C50 C51 C52 107.6(7) .
C50 C51 C55 124.9(8) .
C52 C51 C55 127.4(8) .
C50 C51 Hf4 72.0(4) .
C52 C51 Hf4 73.1(4) .
C55 C51 Hf4 123.2(6) .
C53 C52 C51 107.8(7) .
C53 C52 C56 126.3(8) .
C51 C52 C56 125.8(7) .
C53 C52 Hf4 72.6(4) .
C51 C52 Hf4 74.3(5) .
C56 C52 Hf4 121.1(5) .
C52 C53 C54 109.2(7) .
C52 C53 Hf4 75.2(4) .
C54 C53 Hf4 72.6(4) .
C53 C54 C50 106.7(7) .
C53 C54 C57 125.8(7) .
C50 C54 C57 126.5(7) .
C53 C54 Hf4 74.5(4) .
C50 C54 Hf4 74.3(4) .
C57 C54 Hf4 125.4(6) .
C62 C58 C59 109.8(7) .
C62 C58 Hf4 74.1(4) .
C59 C58 Hf4 74.9(4) .
C60 C59 C58 107.2(7) .
C60 C59 C63 126.0(7) .
C58 C59 C63 126.5(8) .
C60 C59 Hf4 75.7(4) .
C58 C59 Hf4 72.3(4) .
C63 C59 Hf4 122.2(6) .
C59 C60 C61 108.2(7) .
C59 C60 C64 124.9(8) .
C61 C60 C64 126.7(8) .
C59 C60 Hf4 72.1(4) .
C61 C60 Hf4 71.9(4) .
C64 C60 Hf4 126.7(5) .
C60 C61 C62 108.1(7) .
C60 C61 Hf4 75.7(4) .
C62 C61 Hf4 72.7(4) .
C58 C62 C61 106.6(7) .
C58 C62 C65 126.4(8) .
C61 C62 C65 126.8(8) .
C58 C62 Hf4 73.2(4) .
C61 C62 Hf4 74.1(4) .
C65 C62 Hf4 121.7(6) .
Hf1 O1 Hf2 167.1(3) .
Hf3 O3 Hf4 169.8(3) .
O1 Hf1 C12 104.2(3) .
O1 Hf1 C11 81.0(3) .
C12 Hf1 C11 33.3(2) .
O1 Hf1 C3 93.7(2) .
C12 Hf1 C3 90.7(2) .
C11 Hf1 C3 116.0(2) .
O1 Hf1 C4 126.2(2) .
C12 Hf1 C4 81.2(2) .
C11 Hf1 C4 114.2(2) .
C3 Hf1 C4 32.6(3) .
O1 Hf1 C13 134.8(2) .
C12 Hf1 C13 33.1(2) .
C11 Hf1 C13 54.4(3) .
C3 Hf1 C13 99.0(2) .
C4 Hf1 C13 74.1(2) .
O1 Hf1 C5 135.9(3) .
C12 Hf1 C5 105.4(3) .
C11 Hf1 C5 137.3(3) .
C3 Hf1 C5 54.2(3) .
C4 Hf1 C5 32.3(2) .
C13 Hf1 C5 84.4(3) .
O1 Hf1 C10 93.1(3) .
C12 Hf1 C10 54.7(2) .
C11 Hf1 C10 32.5(3) .
C3 Hf1 C10 145.3(2) .
C4 Hf1 C10 128.2(2) .
C13 Hf1 C10 54.2(2) .
C5 Hf1 C10 130.8(3) .
O1 Hf1 C2 82.7(3) .
C12 Hf1 C2 123.1(2) .
C11 Hf1 C2 142.8(3) .
C3 Hf1 C2 32.6(2) .
C4 Hf1 C2 53.4(3) .
C13 Hf1 C2 127.3(3) .
C5 Hf1 C2 53.7(3) .
C10 Hf1 C2 174.7(3) .
O1 Hf1 C1 105.5(3) .
C12 Hf1 C1 133.9(3) .
C11 Hf1 C1 166.9(3) .
C3 Hf1 C1 53.1(2) .
C4 Hf1 C1 52.8(3) .
C13 Hf1 C1 116.8(3) .
C5 Hf1 C1 32.4(3) .
C10 Hf1 C1 153.9(3) .
C2 Hf1 C1 31.4(3) .
O1 Hf1 C9 125.6(3) .
C12 Hf1 C9 53.9(2) .
C11 Hf1 C9 53.5(3) .
C3 Hf1 C9 130.1(2) .
C4 Hf1 C9 101.2(2) .
C13 Hf1 C9 32.0(2) .
C5 Hf1 C9 98.4(3) .
C10 Hf1 C9 32.5(3) .
C2 Hf1 C9 151.7(3) .
C1 Hf1 C9 125.6(3) .
O1 Hf1 I1A 98.36(16) .
C12 Hf1 I1A 132.16(18) .
C11 Hf1 I1A 114.29(17) .
C3 Hf1 I1A 129.52(17) .
C4 Hf1 I1A 117.35(18) .
C13 Hf1 I1A 106.04(17) .
C5 Hf1 I1A 85.14(18) .
C10 Hf1 I1A 82.79(17) .
C2 Hf1 I1A 101.02(17) .
C1 Hf1 I1A 76.50(18) .
C9 Hf1 I1A 78.64(17) .
O1 Hf2 N1 97.4(4) .
O1 Hf2 C17 87.1(3) .
N1 Hf2 C17 127.7(4) .
O1 Hf2 C21 119.2(3) .
N1 Hf2 C21 124.2(4) .
C17 Hf2 C21 33.1(3) .
O1 Hf2 C27 103.8(3) .
N1 Hf2 C27 132.2(4) .
C17 Hf2 C27 96.0(3) .
C21 Hf2 C27 80.6(3) .
O1 Hf2 C28 81.7(3) .
N1 Hf2 C28 112.8(4) .
C17 Hf2 C28 119.4(3) .
C21 Hf2 C28 112.9(3) .
C27 Hf2 C28 33.1(3) .
O1 Hf2 C18 83.4(2) .
N1 Hf2 C18 95.6(4) .
C17 Hf2 C18 33.0(3) .
C21 Hf2 C18 53.6(3) .
C27 Hf2 C18 128.7(3) .
C28 Hf2 C18 149.3(3) .
O1 Hf2 C26 134.5(3) .
N1 Hf2 C26 107.6(4) .
C17 Hf2 C26 105.2(3) .
C21 Hf2 C26 76.5(3) .
C27 Hf2 C26 32.6(3) .
C28 Hf2 C26 53.8(3) .
C18 Hf2 C26 129.4(3) .
O1 Hf2 C20 136.4(3) .
N1 Hf2 C20 92.1(4) .
C17 Hf2 C20 54.7(3) .
C21 Hf2 C20 32.4(3) .
C27 Hf2 C20 100.5(3) .
C28 Hf2 C20 132.5(3) .
C18 Hf2 C20 53.4(3) .
C26 Hf2 C20 80.9(3) .
O1 Hf2 C29 95.0(3) .
N1 Hf2 C29 82.4(4) .
C17 Hf2 C29 149.4(3) .
C21 Hf2 C29 129.2(3) .
C27 Hf2 C29 53.8(3) .
C28 Hf2 C29 32.0(3) .
C18 Hf2 C29 177.2(3) .
C26 Hf2 C29 53.2(3) .
C20 Hf2 C29 128.4(3) .
O1 Hf2 C25 127.6(3) .
N1 Hf2 C25 78.9(4) .
C17 Hf2 C25 136.1(3) .
C21 Hf2 C25 104.3(3) .
C27 Hf2 C25 54.2(3) .
C28 Hf2 C25 54.0(3) .
C18 Hf2 C25 148.8(3) .
C26 Hf2 C25 32.1(3) .
C20 Hf2 C25 95.9(3) .
C29 Hf2 C25 32.7(3) .
O1 Hf2 C19 110.4(2) .
N1 Hf2 C19 76.2(4) .
C17 Hf2 C19 53.9(3) .
C21 Hf2 C19 53.0(3) .
C27 Hf2 C19 131.5(3) .
C28 Hf2 C19 164.4(3) .
C18 Hf2 C19 31.7(3) .
C26 Hf2 C19 112.1(3) .
C20 Hf2 C19 32.0(3) .
C29 Hf2 C19 148.4(3) .
C25 Hf2 C19 118.9(3) .
O3 Hf3 C36 89.1(2) .
O3 Hf3 C37 121.7(2) .
C36 Hf3 C37 33.2(2) .
O3 Hf3 C43 81.1(2) .
C36 Hf3 C43 114.7(2) .
C37 Hf3 C43 110.0(3) .
O3 Hf3 C44 104.5(2) .
C36 Hf3 C44 92.3(2) .
C37 Hf3 C44 78.4(3) .
C43 Hf3 C44 32.6(3) .
O3 Hf3 C35 83.0(2) .
C36 Hf3 C35 33.0(2) .
C37 Hf3 C35 54.0(2) .
C43 Hf3 C35 144.1(2) .
C44 Hf3 C35 125.3(2) .
O3 Hf3 C38 136.6(2) .
C36 Hf3 C38 54.8(2) .
C37 Hf3 C38 32.9(2) .
C43 Hf3 C38 132.7(3) .
C44 Hf3 C38 100.7(3) .
C35 Hf3 C38 53.5(2) .
O3 Hf3 C45 133.9(2) .
C36 Hf3 C45 103.4(2) .
C37 Hf3 C45 75.6(2) .
C43 Hf3 C45 53.2(3) .
C44 Hf3 C45 32.3(3) .
C35 Hf3 C45 129.5(2) .
C38 Hf3 C45 82.7(3) .
O3 Hf3 C42 92.4(2) .
C36 Hf3 C42 145.9(2) .
C37 Hf3 C42 128.2(3) .
C43 Hf3 C42 32.7(2) .
C44 Hf3 C42 54.3(2) .
C35 Hf3 C42 175.1(2) .
C38 Hf3 C42 131.0(3) .
C45 Hf3 C42 53.4(3) .
O3 Hf3 C46 124.7(2) .
C36 Hf3 C46 134.6(2) .
C37 Hf3 C46 103.9(2) .
C43 Hf3 C46 53.2(2) .
C44 Hf3 C46 53.4(2) .
C35 Hf3 C46 152.3(2) .
C38 Hf3 C46 98.7(2) .
C45 Hf3 C46 31.6(2) .
C42 Hf3 C46 32.4(3) .
O3 Hf3 C34 109.2(2) .
C36 Hf3 C34 53.7(2) .
C37 Hf3 C34 53.1(2) .
C43 Hf3 C34 163.0(2) .
C44 Hf3 C34 130.5(3) .
C35 Hf3 C34 31.7(2) .
C38 Hf3 C34 31.7(2) .
C45 Hf3 C34 114.0(3) .
C42 Hf3 C34 152.9(2) .
C46 Hf3 C34 123.4(2) .
O3 Hf3 I2A 96.42(15) .
C36 Hf3 I2A 130.19(16) .
C37 Hf3 I2A 124.33(17) .
C43 Hf3 I2A 115.10(17) .
C44 Hf3 I2A 132.90(17) .
C35 Hf3 I2A 98.50(16) .
C38 Hf3 I2A 91.50(17) .
C45 Hf3 I2A 107.43(19) .
C42 Hf3 I2A 83.50(18) .
C46 Hf3 I2A 79.93(17) .
C34 Hf3 I2A 78.03(14) .
O3 Hf4 N2 95.5(3) .
O3 Hf4 C54 104.8(2) .
N2 Hf4 C54 132.1(4) .
O3 Hf4 C58 126.1(2) .
N2 Hf4 C58 119.8(4) .
C54 Hf4 C58 81.4(3) .
O3 Hf4 C53 81.6(2) .
N2 Hf4 C53 113.2(4) .
C54 Hf4 C53 33.0(3) .
C58 Hf4 C53 114.1(3) .
O3 Hf4 C50 135.3(2) .
N2 Hf4 C50 106.7(4) .
C54 Hf4 C50 33.3(3) .
C58 Hf4 C50 74.8(3) .
C53 Hf4 C50 54.1(3) .
O3 Hf4 C62 93.5(2) .
N2 Hf4 C62 130.1(4) .
C54 Hf4 C62 91.9(3) .
C58 Hf4 C62 32.7(3) .
C53 Hf4 C62 116.7(3) .
C50 Hf4 C62 100.5(3) .
O3 Hf4 C61 82.5(2) .
N2 Hf4 C61 100.0(4) .
C54 Hf4 C61 125.0(3) .
C58 Hf4 C61 54.1(3) .
C53 Hf4 C61 144.3(3) .
C50 Hf4 C61 128.8(3) .
C62 Hf4 C61 33.2(3) .
O3 Hf4 C59 136.2(2) .
N2 Hf4 C59 87.0(4) .
C54 Hf4 C59 105.3(3) .
C58 Hf4 C59 32.8(2) .
C53 Hf4 C59 136.8(3) .
C50 Hf4 C59 84.2(3) .
C62 Hf4 C59 54.7(3) .
C61 Hf4 C59 54.2(3) .
O3 Hf4 C52 92.9(2) .
N2 Hf4 C52 82.3(4) .
C54 Hf4 C52 54.3(3) .
C58 Hf4 C52 128.5(3) .
C53 Hf4 C52 32.2(2) .
C50 Hf4 C52 53.9(3) .
C62 Hf4 C52 146.1(3) .
C61 Hf4 C52 175.1(3) .
C59 Hf4 C52 130.5(3) .
O3 Hf4 C51 125.4(2) .
N2 Hf4 C51 78.5(4) .
C54 Hf4 C51 54.3(3) .
C58 Hf4 C51 102.0(3) .
C53 Hf4 C51 53.7(3) .
C50 Hf4 C51 32.2(2) .
C62 Hf4 C51 131.7(3) .
C61 Hf4 C51 152.0(3) .
C59 Hf4 C51 97.9(3) .
C52 Hf4 C51 32.6(3) .
O3 Hf4 C60 106.3(2) .
N2 Hf4 C60 76.1(4) .
C54 Hf4 C60 134.6(3) .
C58 Hf4 C60 53.5(3) .
C53 Hf4 C60 167.6(2) .
C50 Hf4 C60 116.3(3) .
C62 Hf4 C60 54.2(3) .
C61 Hf4 C60 32.4(2) .
C59 Hf4 C60 32.2(3) .
C52 Hf4 C60 152.2(3) .
C51 Hf4 C60 123.8(3) .
O2 C33 N1 178(4) .
C33 N1 Hf2 175.3(19) .
N2 C66 O4 166.0(9) .
C66 N2 Hf4 171.4(10) .

loop_
_geom_bond_atom_site_label_1
_geom_bond_atom_site_label_2
_geom_bond_distance
_geom_bond_site_symmetry_2
C1 C2 1.392(12) .
C1 C5 1.427(12) .
C1 C7B 1.530(16) .
C1 Hf1 2.573(8) .
C2 C7A 1.400(17) .
C2 C3 1.427(10) .
C2 Hf1 2.566(7) .
F1 C3S 1.286(15) .
C3 C4 1.415(11) .
C3 C8 1.509(11) .
C3 Hf1 2.520(7) .
C3S C8S 1.41(2) .
C3S C4S 1.47(2) .
C4 C5 1.409(11) .
C4 Hf1 2.527(7) .
C4S C5S 1.34(2) .
C5 C6 1.496(12) .
C5 Hf1 2.537(8) .
C5S C6S 1.31(2) .
C6S C7S 1.26(2) .
C7S C8S 1.34(2) .
C9 C13 1.410(10) .
C9 C10 1.432(11) .
C9 C14 1.497(11) .
C9 Hf1 2.578(7) .
F2 C10S 1.323(14) .
C10 C11 1.410(11) .
C10 C15 1.510(10) .
C10 Hf1 2.537(7) .
C10S C1S 1.343(15) .
C10S C11S 1.371(14) .
C11 C12 1.429(10) .
C11 Hf1 2.501(7) .
C11S C1S 1.384(14) 2_665
C12 C13 1.429(11) .
C12 C16 1.499(10) .
C12 Hf1 2.489(7) .
C1S C11S 1.384(14) 2_665
C13 Hf1 2.529(7) .
C17 C21 1.410(13) .
C17 C18 1.418(12) .
C17 C22 1.505(13) .
C17 Hf2 2.471(8) .
C18 C19 1.398(11) .
C18 Hf2 2.523(8) .
C19 C20 1.419(12) .
C19 C23 1.504(12) .
C19 Hf2 2.589(8) .
C20 C21 1.404(14) .
C20 C24 1.489(13) .
C20 Hf2 2.553(8) .
C21 Hf2 2.479(8) .
C25 C26 1.411(13) .
C25 C29 1.443(13) .
C25 C31 1.482(14) .
C25 Hf2 2.567(8) .
C26 C27 1.410(13) .
C26 Hf2 2.529(8) .
C27 C28 1.426(13) .
C27 C32 1.514(13) .
C27 Hf2 2.489(9) .
C28 C29 1.401(14) .
C28 Hf2 2.522(9) .
C29 C30 1.507(14) .
C29 Hf2 2.565(8) .
C34 C35 1.404(10) .
C34 C38 1.406(11) .
C34 C39 1.503(10) .
C34 Hf3 2.594(7) .
C35 C36 1.427(10) .
C35 Hf3 2.539(6) .
C36 C37 1.422(10) .
C36 C40 1.500(9) .
C36 Hf3 2.480(6) .
C37 C38 1.427(10) .
C37 Hf3 2.494(7) .
C38 C41 1.490(10) .
C38 Hf3 2.548(7) .
C42 C43 1.425(11) .
C42 C46 1.435(11) .
C42 C47 1.492(11) .
C42 Hf3 2.553(7) .
C43 C44 1.411(12) .
C43 Hf3 2.512(7) .
C44 C45 1.409(12) .
C44 C48 1.514(11) .
C44 Hf3 2.514(7) .
C45 C46 1.403(11) .
C45 Hf3 2.551(7) .
C46 C49 1.504(11) .
C46 Hf3 2.593(7) .
C50 C51 1.403(11) .
C50 C54 1.428(11) .
C50 Hf4 2.507(7) .
C51 C52 1.430(12) .
C51 C55 1.523(12) .
C51 Hf4 2.556(8) .
C52 C53 1.398(11) .
C52 C56 1.524(11) .
C52 Hf4 2.540(8) .
C53 C54 1.415(11) .
C53 Hf4 2.506(7) .
C54 C57 1.518(11) .
C54 Hf4 2.482(7) .
C58 C62 1.412(12) .
C58 C59 1.423(11) .
C58 Hf4 2.500(7) .
C59 C60 1.420(12) .
C59 C63 1.510(12) .
C59 Hf4 2.535(7) .
C60 C61 1.427(11) .
C60 C64 1.491(11) .
C60 Hf4 2.581(7) .
C61 C62 1.442(11) .
C61 Hf4 2.531(7) .
C62 C65 1.497(11) .
C62 Hf4 2.512(8) .
O1 Hf1 1.950(6) .
O1 Hf2 1.983(6) .
O3 Hf3 1.941(5) .
O3 Hf4 1.979(5) .
Hf1 I1A 2.9106(8) .
Hf2 N1 2.041(11) .
Hf3 I2A 2.8947(7) .
Hf4 N2 2.025(11) .
C33 O2 1.199(15) .
C33 N1 1.201(15) .
O4 C66 1.331(7) .
C66 N2 1.043(10) .

loop_
_geom_torsion_atom_site_label_1
_geom_torsion_atom_site_label_2
_geom_torsion_atom_site_label_3
_geom_torsion_atom_site_label_4
_geom_torsion
_geom_torsion_site_symmetry_4
C5 C1 C2 C7A 167.8(11) .
C7B C1 C2 C7A -8.7(15) .
Hf1 C1 C2 C7A -128.1(11) .
C5 C1 C2 C3 0.7(9) .
C7B C1 C2 C3 -175.8(9) .
Hf1 C1 C2 C3 64.8(5) .
C5 C1 C2 Hf1 -64.1(5) .
C7B C1 C2 Hf1 119.4(9) .
C1 C2 C3 C4 1.2(9) .
C7A C2 C3 C4 -164.9(12) .
Hf1 C2 C3 C4 67.8(5) .
C1 C2 C3 C8 170.3(8) .
C7A C2 C3 C8 4.2(16) .
Hf1 C2 C3 C8 -123.2(8) .
C1 C2 C3 Hf1 -66.6(6) .
C7A C2 C3 Hf1 127.3(12) .
C2 C3 C4 C5 -2.7(9) .
C8 C3 C4 C5 -171.9(7) .
Hf1 C3 C4 C5 66.1(5) .
C2 C3 C4 Hf1 -68.8(5) .
C8 C3 C4 Hf1 122.0(8) .
F1 C3S C4S C5S 179.7(12) .
C8S C3S C4S C5S 2.3(16) .
C3 C4 C5 C1 3.1(8) .
Hf1 C4 C5 C1 68.7(5) .
C3 C4 C5 C6 176.6(7) .
Hf1 C4 C5 C6 -117.8(8) .
C3 C4 C5 Hf1 -65.6(5) .
C2 C1 C5 C4 -2.3(9) .
C7B C1 C5 C4 173.5(10) .
Hf1 C1 C5 C4 -67.5(5) .
C2 C1 C5 C6 -175.8(8) .
C7B C1 C5 C6 0.0(15) .
Hf1 C1 C5 C6 119.0(8) .
C2 C1 C5 Hf1 65.2(6) .
C7B C1 C5 Hf1 -119.0(10) .
C3S C4S C5S C6S -2.9(18) .
C4S C5S C6S C7S 1(2) .
C5S C6S C7S C8S 3(2) .
C6S C7S C8S C3S -3(2) .
F1 C3S C8S C7S -177.2(12) .
C4S C3S C8S C7S 0.6(17) .
C13 C9 C10 C11 -2.5(8) .
C14 C9 C10 C11 169.7(8) .
Hf1 C9 C10 C11 -65.8(5) .
C13 C9 C10 C15 -177.3(7) .
C14 C9 C10 C15 -5.1(13) .
Hf1 C9 C10 C15 119.4(7) .
C13 C9 C10 Hf1 63.3(5) .
C14 C9 C10 Hf1 -124.5(8) .
C9 C10 C11 C12 2.1(8) .
C15 C10 C11 C12 177.0(7) .
Hf1 C10 C11 C12 -65.7(5) .
C9 C10 C11 Hf1 67.8(5) .
C15 C10 C11 Hf1 -117.3(7) .
F2 C10S C11S C1S 179.7(9) 2_665
C1S C10S C11S C1S -0.4(15) 2_665
C10 C11 C12 C13 -1.0(8) .
Hf1 C11 C12 C13 -68.1(5) .
C10 C11 C12 C16 -171.6(7) .
Hf1 C11 C12 C16 121.3(7) .
C10 C11 C12 Hf1 67.2(5) .
F2 C10S C1S C11S -179.7(9) 2_665
C11S C10S C1S C11S 0.4(15) 2_665
C10 C9 C13 C12 1.9(8) .
C14 C9 C13 C12 -170.4(8) .
Hf1 C9 C13 C12 65.3(5) .
C10 C9 C13 Hf1 -63.4(5) .
C14 C9 C13 Hf1 124.3(8) .
C11 C12 C13 C9 -0.6(8) .
C16 C12 C13 C9 169.7(7) .
Hf1 C12 C13 C9 -67.9(5) .
C11 C12 C13 Hf1 67.3(5) .
C16 C12 C13 Hf1 -122.3(7) .
C21 C17 C18 C19 0.0(9) .
C22 C17 C18 C19 -174.7(8) .
Hf2 C17 C18 C19 68.0(5) .
C21 C17 C18 Hf2 -68.1(6) .
C22 C17 C18 Hf2 117.3(8) .
C17 C18 C19 C20 -0.8(9) .
Hf2 C18 C19 C20 63.9(6) .
C17 C18 C19 C23 172.0(7) .
Hf2 C18 C19 C23 -123.4(8) .
C17 C18 C19 Hf2 -64.6(5) .
C18 C19 C20 C21 1.3(9) .
C23 C19 C20 C21 -171.7(8) .
Hf2 C19 C20 C21 64.5(6) .
C18 C19 C20 C24 176.5(9) .
C23 C19 C20 C24 3.6(14) .
Hf2 C19 C20 C24 -120.3(9) .
C18 C19 C20 Hf2 -63.2(5) .
C23 C19 C20 Hf2 123.8(7) .
C19 C20 C21 C17 -1.3(10) .
C24 C20 C21 C17 -176.6(9) .
Hf2 C20 C21 C17 66.2(6) .
C19 C20 C21 Hf2 -67.5(6) .
C24 C20 C21 Hf2 117.2(9) .
C18 C17 C21 C20 0.8(10) .
C22 C17 C21 C20 175.2(8) .
Hf2 C17 C21 C20 -68.5(6) .
C18 C17 C21 Hf2 69.3(5) .
C22 C17 C21 Hf2 -116.3(9) .
C29 C25 C26 C27 1.9(10) .
C31 C25 C26 C27 172.4(9) .
Hf2 C25 C26 C27 -64.5(6) .
C29 C25 C26 Hf2 66.4(6) .
C31 C25 C26 Hf2 -123.1(9) .
C25 C26 C27 C28 -1.8(10) .
Hf2 C26 C27 C28 -68.5(6) .
C25 C26 C27 C32 -170.5(9) .
Hf2 C26 C27 C32 122.9(10) .
C25 C26 C27 Hf2 66.6(6) .
C26 C27 C28 C29 1.0(10) .
C32 C27 C28 C29 170.1(8) .
Hf2 C27 C28 C29 -67.8(6) .
C26 C27 C28 Hf2 68.8(6) .
C32 C27 C28 Hf2 -122.1(9) .
C27 C28 C29 C25 0.2(9) .
Hf2 C28 C29 C25 -65.3(6) .
C27 C28 C29 C30 -177.5(8) .
Hf2 C28 C29 C30 117.0(8) .
C27 C28 C29 Hf2 65.5(6) .
C26 C25 C29 C28 -1.3(9) .
C31 C25 C29 C28 -171.8(8) .
Hf2 C25 C29 C28 64.4(6) .
C26 C25 C29 C30 176.5(8) .
C31 C25 C29 C30 5.9(14) .
Hf2 C25 C29 C30 -117.9(9) .
C26 C25 C29 Hf2 -65.6(6) .
C31 C25 C29 Hf2 123.8(9) .
C38 C34 C35 C36 -1.4(8) .
C39 C34 C35 C36 170.4(6) .
Hf3 C34 C35 C36 -64.6(4) .
C38 C34 C35 Hf3 63.2(5) .
C39 C34 C35 Hf3 -125.1(6) .
C34 C35 C36 C37 -0.1(7) .
Hf3 C35 C36 C37 -68.0(5) .
C34 C35 C36 C40 -177.0(6) .
Hf3 C35 C36 C40 115.1(7) .
C34 C35 C36 Hf3 67.9(5) .
C35 C36 C37 C38 1.5(8) .
C40 C36 C37 C38 178.4(6) .
Hf3 C36 C37 C38 -67.8(5) .
C35 C36 C37 Hf3 69.3(4) .
C40 C36 C37 Hf3 -113.9(7) .
C35 C34 C38 C37 2.3(8) .
C39 C34 C38 C37 -169.2(6) .
Hf3 C34 C38 C37 65.2(5) .
C35 C34 C38 C41 177.7(7) .
C39 C34 C38 C41 6.2(12) .
Hf3 C34 C38 C41 -119.3(7) .
C35 C34 C38 Hf3 -63.0(5) .
C39 C34 C38 Hf3 125.5(7) .
C36 C37 C38 C34 -2.4(8) .
Hf3 C37 C38 C34 -68.3(5) .
C36 C37 C38 C41 -177.9(7) .
Hf3 C37 C38 C41 116.2(7) .
C36 C37 C38 Hf3 65.9(5) .
C46 C42 C43 C44 -1.7(8) .
C47 C42 C43 C44 -177.4(7) .
Hf3 C42 C43 C44 66.5(5) .
C46 C42 C43 Hf3 -68.2(5) .
C47 C42 C43 Hf3 116.2(8) .
C42 C43 C44 C45 1.1(8) .
Hf3 C43 C44 C45 68.6(5) .
C42 C43 C44 C48 170.1(7) .
Hf3 C43 C44 C48 -122.5(8) .
C42 C43 C44 Hf3 -67.5(5) .
C43 C44 C45 C46 -0.1(8) .
C48 C44 C45 C46 -168.4(8) .
Hf3 C44 C45 C46 67.3(5) .
C43 C44 C45 Hf3 -67.4(5) .
C48 C44 C45 Hf3 124.3(8) .
C44 C45 C46 C42 -1.0(8) .
Hf3 C45 C46 C42 64.1(5) .
C44 C45 C46 C49 174.1(7) .
Hf3 C45 C46 C49 -120.8(8) .
C44 C45 C46 Hf3 -65.1(5) .
C43 C42 C46 C45 1.6(8) .
C47 C42 C46 C45 177.3(7) .
Hf3 C42 C46 C45 -64.3(5) .
C43 C42 C46 C49 -173.6(7) .
C47 C42 C46 C49 2.1(12) .
Hf3 C42 C46 C49 120.5(7) .
C43 C42 C46 Hf3 65.9(5) .
C47 C42 C46 Hf3 -118.4(8) .
C54 C50 C51 C52 0.6(9) .
Hf4 C50 C51 C52 -64.9(5) .
C54 C50 C51 C55 -176.1(8) .
Hf4 C50 C51 C55 118.4(8) .
C54 C50 C51 Hf4 65.5(5) .
C50 C51 C52 C53 -1.2(9) .
C55 C51 C52 C53 175.4(8) .
Hf4 C51 C52 C53 -65.4(5) .
C50 C51 C52 C56 -178.5(7) .
C55 C51 C52 C56 -1.9(13) .
Hf4 C51 C52 C56 117.3(8) .
C50 C51 C52 Hf4 64.2(6) .
C55 C51 C52 Hf4 -119.2(9) .
C51 C52 C53 C54 1.3(9) .
C56 C52 C53 C54 178.6(7) .
Hf4 C52 C53 C54 -65.2(5) .
C51 C52 C53 Hf4 66.5(5) .
C56 C52 C53 Hf4 -116.2(8) .
C52 C53 C54 C50 -0.9(9) .
Hf4 C53 C54 C50 -67.9(5) .
C52 C53 C54 C57 -170.3(8) .
Hf4 C53 C54 C57 122.7(8) .
C52 C53 C54 Hf4 66.9(5) .
C51 C50 C54 C53 0.2(9) .
Hf4 C50 C54 C53 68.0(5) .
C51 C50 C54 C57 169.5(8) .
Hf4 C50 C54 C57 -122.7(8) .
C51 C50 C54 Hf4 -67.8(6) .
C62 C58 C59 C60 1.7(9) .
Hf4 C58 C59 C60 68.2(5) .
C62 C58 C59 C63 176.2(8) .
Hf4 C58 C59 C63 -117.3(8) .
C62 C58 C59 Hf4 -66.5(6) .
C58 C59 C60 C61 -2.6(8) .
C63 C59 C60 C61 -177.1(7) .
Hf4 C59 C60 C61 63.2(5) .
C58 C59 C60 C64 171.4(7) .
C63 C59 C60 C64 -3.1(12) .
Hf4 C59 C60 C64 -122.7(7) .
C58 C59 C60 Hf4 -65.9(5) .
C63 C59 C60 Hf4 119.6(8) .
C59 C60 C61 C62 2.6(8) .
C64 C60 C61 C62 -171.3(7) .
Hf4 C60 C61 C62 66.0(5) .
C59 C60 C61 Hf4 -63.4(5) .
C64 C60 C61 Hf4 122.7(7) .
C59 C58 C62 C61 -0.1(9) .
Hf4 C58 C62 C61 -67.2(5) .
C59 C58 C62 C65 -175.7(8) .
Hf4 C58 C62 C65 117.3(8) .
C59 C58 C62 Hf4 67.0(6) .
C60 C61 C62 C58 -1.5(8) .
Hf4 C61 C62 C58 66.5(5) .
C60 C61 C62 C65 174.0(8) .
Hf4 C61 C62 C65 -118.0(8) .
C60 C61 C62 Hf4 -68.0(5) .
Hf2 O1 Hf1 C12 -67.9(15) .
Hf2 O1 Hf1 C11 -43.8(14) .
Hf2 O1 Hf1 C3 -159.6(14) .
Hf2 O1 Hf1 C4 -157.3(13) .
Hf2 O1 Hf1 C13 -53.0(15) .
Hf2 O1 Hf1 C5 161.2(13) .
Hf2 O1 Hf1 C10 -13.6(15) .
Hf2 O1 Hf1 C2 169.7(15) .
Hf2 O1 Hf1 C1 147.8(14) .
Hf2 O1 Hf1 C9 -12.4(16) .
Hf2 O1 Hf1 I1A 69.6(15) .
C13 C12 Hf1 O1 160.5(4) .
C11 C12 Hf1 O1 47.1(5) .
C16 C12 Hf1 O1 -74.5(7) .
C13 C12 Hf1 C11 113.4(7) .
C16 C12 Hf1 C11 -121.7(9) .
C13 C12 Hf1 C3 -105.5(5) .
C11 C12 Hf1 C3 141.2(5) .
C16 C12 Hf1 C3 19.5(7) .
C13 C12 Hf1 C4 -74.2(5) .
C11 C12 Hf1 C4 172.4(5) .
C16 C12 Hf1 C4 50.8(7) .
C11 C12 Hf1 C13 -113.4(7) .
C16 C12 Hf1 C13 124.9(9) .
C13 C12 Hf1 C5 -52.6(5) .
C11 C12 Hf1 C5 -165.9(5) .
C16 C12 Hf1 C5 72.4(7) .
C13 C12 Hf1 C10 76.9(5) .
C11 C12 Hf1 C10 -36.4(5) .
C16 C12 Hf1 C10 -158.1(8) .
C13 C12 Hf1 C2 -109.0(5) .
C11 C12 Hf1 C2 137.7(5) .
C16 C12 Hf1 C2 16.0(8) .
C13 C12 Hf1 C1 -70.8(6) .
C11 C12 Hf1 C1 175.8(5) .
C16 C12 Hf1 C1 54.2(8) .
C13 C12 Hf1 C9 36.6(4) .
C11 C12 Hf1 C9 -76.8(5) .
C16 C12 Hf1 C9 161.6(8) .
C13 C12 Hf1 I1A 45.0(5) .
C11 C12 Hf1 I1A -68.4(5) .
C16 C12 Hf1 I1A 169.9(6) .
C10 C11 Hf1 O1 110.5(5) .
C12 C11 Hf1 O1 -134.0(5) .
C10 C11 Hf1 C12 -115.5(7) .
C10 C11 Hf1 C3 -159.8(4) .
C12 C11 Hf1 C3 -44.2(5) .
C10 C11 Hf1 C4 -123.7(5) .
C12 C11 Hf1 C4 -8.2(5) .
C10 C11 Hf1 C13 -77.5(5) .
C12 C11 Hf1 C13 38.0(4) .
C10 C11 Hf1 C5 -95.3(5) .
C12 C11 Hf1 C5 20.2(7) .
C12 C11 Hf1 C10 115.5(7) .
C10 C11 Hf1 C2 175.6(5) .
C12 C11 Hf1 C2 -68.9(7) .
C10 C11 Hf1 C1 -128.9(12) .
C12 C11 Hf1 C1 -13.3(15) .
C10 C11 Hf1 C9 -37.6(4) .
C12 C11 Hf1 C9 77.9(5) .
C10 C11 Hf1 I1A 15.3(5) .
C12 C11 Hf1 I1A 130.9(4) .
C4 C3 Hf1 O1 176.7(4) .
C2 C3 Hf1 O1 -70.3(5) .
C8 C3 Hf1 O1 54.4(7) .
C4 C3 Hf1 C12 72.4(5) .
C2 C3 Hf1 C12 -174.6(5) .
C8 C3 Hf1 C12 -49.9(7) .
C4 C3 Hf1 C11 94.9(5) .
C2 C3 Hf1 C11 -152.0(5) .
C8 C3 Hf1 C11 -27.4(7) .
C2 C3 Hf1 C4 113.1(7) .
C8 C3 Hf1 C4 -122.3(8) .
C4 C3 Hf1 C13 40.2(5) .
C2 C3 Hf1 C13 153.3(5) .
C8 C3 Hf1 C13 -82.1(7) .
C4 C3 Hf1 C5 -36.2(4) .
C2 C3 Hf1 C5 76.9(5) .
C8 C3 Hf1 C5 -158.5(8) .
C4 C3 Hf1 C10 75.8(6) .
C2 C3 Hf1 C10 -171.1(5) .
C8 C3 Hf1 C10 -46.5(9) .
C4 C3 Hf1 C2 -113.1(7) .
C8 C3 Hf1 C2 124.6(9) .
C4 C3 Hf1 C1 -76.8(5) .
C2 C3 Hf1 C1 36.3(5) .
C8 C3 Hf1 C1 160.9(8) .
C4 C3 Hf1 C9 31.9(6) .
C2 C3 Hf1 C9 145.0(5) .
C8 C3 Hf1 C9 -90.4(7) .
C4 C3 Hf1 I1A -79.3(4) .
C2 C3 Hf1 I1A 33.8(6) .
C8 C3 Hf1 I1A 158.4(5) .
C5 C4 Hf1 O1 -120.4(5) .
C3 C4 Hf1 O1 -4.1(5) .
C5 C4 Hf1 C12 138.3(5) .
C3 C4 Hf1 C12 -105.4(5) .
C5 C4 Hf1 C11 142.9(5) .
C3 C4 Hf1 C11 -100.8(5) .
C5 C4 Hf1 C3 -116.3(7) .
C5 C4 Hf1 C13 105.2(5) .
C3 C4 Hf1 C13 -138.5(5) .
C3 C4 Hf1 C5 116.3(7) .
C5 C4 Hf1 C10 108.2(5) .
C3 C4 Hf1 C10 -135.5(4) .
C5 C4 Hf1 C2 -78.2(5) .
C3 C4 Hf1 C2 38.1(4) .
C5 C4 Hf1 C1 -38.6(5) .
C3 C4 Hf1 C1 77.7(5) .
C5 C4 Hf1 C9 88.0(5) .
C3 C4 Hf1 C9 -155.7(4) .
C5 C4 Hf1 I1A 5.1(5) .
C3 C4 Hf1 I1A 121.4(4) .
C9 C13 Hf1 O1 87.6(5) .
C12 C13 Hf1 O1 -27.1(6) .
C9 C13 Hf1 C12 114.7(7) .
C9 C13 Hf1 C11 76.4(5) .
C12 C13 Hf1 C11 -38.3(4) .
C9 C13 Hf1 C3 -168.0(5) .
C12 C13 Hf1 C3 77.3(5) .
C9 C13 Hf1 C4 -146.8(5) .
C12 C13 Hf1 C4 98.5(5) .
C9 C13 Hf1 C5 -115.6(5) .
C12 C13 Hf1 C5 129.7(5) .
C9 C13 Hf1 C10 36.1(5) .
C12 C13 Hf1 C10 -78.6(5) .
C9 C13 Hf1 C2 -150.2(5) .
C12 C13 Hf1 C2 95.1(5) .
C9 C13 Hf1 C1 -115.0(5) .
C12 C13 Hf1 C1 130.3(4) .
C12 C13 Hf1 C9 -114.7(7) .
C9 C13 Hf1 I1A -32.3(5) .
C12 C13 Hf1 I1A -147.0(4) .
C4 C5 Hf1 O1 87.6(5) .
C1 C5 Hf1 O1 -24.6(6) .
C6 C5 Hf1 O1 -149.3(6) .
C4 C5 Hf1 C12 -43.0(5) .
C1 C5 Hf1 C12 -155.2(4) .
C6 C5 Hf1 C12 80.2(7) .
C4 C5 Hf1 C11 -54.3(6) .
C1 C5 Hf1 C11 -166.5(4) .
C6 C5 Hf1 C11 68.8(8) .
C4 C5 Hf1 C3 36.5(4) .
C1 C5 Hf1 C3 -75.7(5) .
C6 C5 Hf1 C3 159.6(8) .
C1 C5 Hf1 C4 -112.2(7) .
C6 C5 Hf1 C4 123.1(9) .
C4 C5 Hf1 C13 -68.8(5) .
C1 C5 Hf1 C13 179.0(5) .
C6 C5 Hf1 C13 54.4(7) .
C4 C5 Hf1 C10 -99.3(5) .
C1 C5 Hf1 C10 148.5(4) .
C6 C5 Hf1 C10 23.8(8) .
C4 C5 Hf1 C2 77.1(5) .
C1 C5 Hf1 C2 -35.1(4) .
C6 C5 Hf1 C2 -159.8(8) .
C4 C5 Hf1 C1 112.2(7) .
C6 C5 Hf1 C1 -124.7(9) .
C4 C5 Hf1 C9 -97.7(5) .
C1 C5 Hf1 C9 150.1(5) .
C6 C5 Hf1 C9 25.4(7) .
C4 C5 Hf1 I1A -175.4(5) .
C1 C5 Hf1 I1A 72.4(4) .
C6 C5 Hf1 I1A -52.3(6) .
C11 C10 Hf1 O1 -67.9(5) .
C9 C10 Hf1 O1 178.2(4) .
C15 C10 Hf1 O1 53.7(7) .
C11 C10 Hf1 C12 37.4(5) .
C9 C10 Hf1 C12 -76.6(5) .
C15 C10 Hf1 C12 159.0(8) .
C9 C10 Hf1 C11 -113.9(6) .
C15 C10 Hf1 C11 121.6(9) .
C11 C10 Hf1 C3 33.2(7) .
C9 C10 Hf1 C3 -80.8(6) .
C15 C10 Hf1 C3 154.8(6) .
C11 C10 Hf1 C4 74.7(5) .
C9 C10 Hf1 C4 -39.2(5) .
C15 C10 Hf1 C4 -163.6(6) .
C11 C10 Hf1 C13 78.3(5) .
C9 C10 Hf1 C13 -35.6(4) .
C15 C10 Hf1 C13 -160.1(8) .
C11 C10 Hf1 C5 116.9(5) .
C9 C10 Hf1 C5 3.0(6) .
C15 C10 Hf1 C5 -121.5(6) .
C11 C10 Hf1 C1 156.4(6) .
C9 C10 Hf1 C1 42.5(8) .
C15 C10 Hf1 C1 -81.9(9) .
C11 C10 Hf1 C9 113.9(6) .
C15 C10 Hf1 C9 -124.5(9) .
C11 C10 Hf1 I1A -165.9(5) .
C9 C10 Hf1 I1A 80.1(4) .
C15 C10 Hf1 I1A -44.3(6) .
C1 C2 Hf1 O1 -136.4(5) .
C7A C2 Hf1 O1 -16.6(11) .
C3 C2 Hf1 O1 108.7(5) .
C1 C2 Hf1 C12 121.4(5) .
C7A C2 Hf1 C12 -118.8(11) .
C3 C2 Hf1 C12 6.5(6) .
C1 C2 Hf1 C11 159.0(5) .
C7A C2 Hf1 C11 -81.2(12) .
C3 C2 Hf1 C11 44.2(7) .
C1 C2 Hf1 C3 114.9(8) .
C7A C2 Hf1 C3 -125.4(13) .
C1 C2 Hf1 C4 76.8(6) .
C7A C2 Hf1 C4 -163.5(12) .
C3 C2 Hf1 C4 -38.1(5) .
C1 C2 Hf1 C13 80.9(5) .
C7A C2 Hf1 C13 -159.3(10) .
C3 C2 Hf1 C13 -34.0(6) .
C1 C2 Hf1 C5 36.3(5) .
C7A C2 Hf1 C5 156.1(12) .
C3 C2 Hf1 C5 -78.6(5) .
C7A C2 Hf1 C1 119.8(12) .
C3 C2 Hf1 C1 -114.9(8) .
C1 C2 Hf1 C9 47.2(8) .
C7A C2 Hf1 C9 167.0(10) .
C3 C2 Hf1 C9 -67.7(7) .
C1 C2 Hf1 I1A -39.3(5) .
C7A C2 Hf1 I1A 80.5(11) .
C3 C2 Hf1 I1A -154.1(5) .
C2 C1 Hf1 O1 45.2(5) .
C5 C1 Hf1 O1 162.5(4) .
C7B C1 Hf1 O1 -68.8(9) .
C2 C1 Hf1 C12 -83.1(6) .
C5 C1 Hf1 C12 34.2(6) .
C7B C1 Hf1 C12 162.9(9) .
C2 C1 Hf1 C11 -73.0(14) .
C5 C1 Hf1 C11 44.3(14) .
C7B C1 Hf1 C11 173.1(12) .
C2 C1 Hf1 C3 -37.7(5) .
C5 C1 Hf1 C3 79.6(5) .
C7B C1 Hf1 C3 -151.7(10) .
C2 C1 Hf1 C4 -78.8(5) .
C5 C1 Hf1 C4 38.4(4) .
C7B C1 Hf1 C4 167.2(10) .
C2 C1 Hf1 C13 -118.3(5) .
C5 C1 Hf1 C13 -1.1(5) .
C7B C1 Hf1 C13 127.7(9) .
C2 C1 Hf1 C5 -117.3(7) .
C7B C1 Hf1 C5 128.7(11) .
C2 C1 Hf1 C10 178.8(5) .
C5 C1 Hf1 C10 -63.9(8) .
C7B C1 Hf1 C10 64.8(12) .
C5 C1 Hf1 C2 117.3(7) .
C7B C1 Hf1 C2 -114.0(11) .
C2 C1 Hf1 C9 -154.6(5) .
C5 C1 Hf1 C9 -37.4(5) .
C7B C1 Hf1 C9 91.4(10) .
C2 C1 Hf1 I1A 140.3(5) .
C5 C1 Hf1 I1A -102.4(4) .
C7B C1 Hf1 I1A 26.3(9) .
C13 C9 Hf1 O1 -119.3(5) .
C10 C9 Hf1 O1 -2.2(5) .
C14 C9 Hf1 O1 120.3(7) .
C13 C9 Hf1 C12 -37.9(4) .
C10 C9 Hf1 C12 79.3(5) .
C14 C9 Hf1 C12 -158.2(8) .
C13 C9 Hf1 C11 -79.5(5) .
C10 C9 Hf1 C11 37.6(4) .
C14 C9 Hf1 C11 160.2(8) .
C13 C9 Hf1 C3 15.6(6) .
C10 C9 Hf1 C3 132.8(4) .
C14 C9 Hf1 C3 -104.7(7) .
C13 C9 Hf1 C4 32.5(5) .
C10 C9 Hf1 C4 149.6(4) .
C14 C9 Hf1 C4 -87.8(7) .
C10 C9 Hf1 C13 117.1(7) .
C14 C9 Hf1 C13 -120.3(9) .
C13 C9 Hf1 C5 65.2(5) .
C10 C9 Hf1 C5 -177.7(4) .
C14 C9 Hf1 C5 -55.2(7) .
C13 C9 Hf1 C10 -117.1(7) .
C14 C9 Hf1 C10 122.6(9) .
C13 C9 Hf1 C2 56.3(7) .
C10 C9 Hf1 C2 173.4(5) .
C14 C9 Hf1 C2 -64.0(9) .
C13 C9 Hf1 C1 84.4(5) .
C10 C9 Hf1 C1 -158.5(4) .
C14 C9 Hf1 C1 -35.9(8) .
C13 C9 Hf1 I1A 148.5(5) .
C10 C9 Hf1 I1A -94.4(4) .
C14 C9 Hf1 I1A 28.1(7) .
Hf1 O1 Hf2 N1 32.0(15) .
Hf1 O1 Hf2 C17 -95.7(15) .
Hf1 O1 Hf2 C21 -104.2(15) .
Hf1 O1 Hf2 C27 168.9(14) .
Hf1 O1 Hf2 C28 144.1(15) .
Hf1 O1 Hf2 C18 -62.8(14) .
Hf1 O1 Hf2 C26 155.8(13) .
Hf1 O1 Hf2 C20 -69.0(16) .
Hf1 O1 Hf2 C29 114.9(15) .
Hf1 O1 Hf2 C25 113.6(14) .
Hf1 O1 Hf2 C19 -46.0(15) .
C21 C17 Hf2 O1 -166.2(6) .
C18 C17 Hf2 O1 82.2(5) .
C22 C17 Hf2 O1 -40.7(7) .
C21 C17 Hf2 N1 96.6(7) .
C18 C17 Hf2 N1 -15.0(7) .
C22 C17 Hf2 N1 -137.9(7) .
C18 C17 Hf2 C21 -111.6(8) .
C22 C17 Hf2 C21 125.5(10) .
C21 C17 Hf2 C27 -62.6(6) .
C18 C17 Hf2 C27 -174.2(5) .
C22 C17 Hf2 C27 62.9(7) .
C21 C17 Hf2 C28 -87.4(6) .
C18 C17 Hf2 C28 161.0(5) .
C22 C17 Hf2 C28 38.1(8) .
C21 C17 Hf2 C18 111.6(8) .
C22 C17 Hf2 C18 -122.9(9) .
C21 C17 Hf2 C26 -30.7(6) .
C18 C17 Hf2 C26 -142.3(5) .
C22 C17 Hf2 C26 94.8(7) .
C21 C17 Hf2 C20 36.1(5) .
C18 C17 Hf2 C20 -75.5(5) .
C22 C17 Hf2 C20 161.6(8) .
C21 C17 Hf2 C29 -71.3(8) .
C18 C17 Hf2 C29 177.2(5) .
C22 C17 Hf2 C29 54.2(10) .
C21 C17 Hf2 C25 -20.2(8) .
C18 C17 Hf2 C25 -131.8(5) .
C22 C17 Hf2 C25 105.3(7) .
C21 C17 Hf2 C19 75.8(6) .
C18 C17 Hf2 C19 -35.8(5) .
C22 C17 Hf2 C19 -158.7(8) .
C20 C21 Hf2 O1 132.0(5) .
C17 C21 Hf2 O1 15.8(6) .
C20 C21 Hf2 N1 8.0(7) .
C17 C21 Hf2 N1 -108.2(6) .
C20 C21 Hf2 C17 116.2(8) .
C20 C21 Hf2 C27 -127.3(6) .
C17 C21 Hf2 C27 116.5(6) .
C20 C21 Hf2 C28 -134.7(5) .
C17 C21 Hf2 C28 109.1(6) .
C20 C21 Hf2 C18 77.2(6) .
C17 C21 Hf2 C18 -39.0(5) .
C20 C21 Hf2 C26 -94.3(6) .
C17 C21 Hf2 C26 149.5(6) .
C17 C21 Hf2 C20 -116.2(8) .
C20 C21 Hf2 C29 -102.3(6) .
C17 C21 Hf2 C29 141.5(5) .
C20 C21 Hf2 C25 -78.1(6) .
C17 C21 Hf2 C25 165.7(5) .
C20 C21 Hf2 C19 37.4(5) .
C17 C21 Hf2 C19 -78.8(6) .
C26 C27 Hf2 O1 -162.5(5) .
C28 C27 Hf2 O1 -49.5(6) .
C32 C27 Hf2 O1 71.8(9) .
C26 C27 Hf2 N1 -48.7(8) .
C28 C27 Hf2 N1 64.3(8) .
C32 C27 Hf2 N1 -174.4(8) .
C26 C27 Hf2 C17 109.0(6) .
C28 C27 Hf2 C17 -138.0(6) .
C32 C27 Hf2 C17 -16.7(9) .
C26 C27 Hf2 C21 79.5(6) .
C28 C27 Hf2 C21 -167.4(6) .
C32 C27 Hf2 C21 -46.2(9) .
C26 C27 Hf2 C28 -113.0(8) .
C32 C27 Hf2 C28 121.3(11) .
C26 C27 Hf2 C18 104.9(6) .
C28 C27 Hf2 C18 -142.1(5) .
C32 C27 Hf2 C18 -20.8(10) .
C28 C27 Hf2 C26 113.0(8) .
C32 C27 Hf2 C26 -125.7(11) .
C26 C27 Hf2 C20 53.9(6) .
C28 C27 Hf2 C20 166.9(6) .
C32 C27 Hf2 C20 -71.8(9) .
C26 C27 Hf2 C29 -76.5(6) .
C28 C27 Hf2 C29 36.6(5) .
C32 C27 Hf2 C29 157.8(10) .
C26 C27 Hf2 C25 -35.8(5) .
C28 C27 Hf2 C25 77.2(6) .
C32 C27 Hf2 C25 -161.5(10) .
C26 C27 Hf2 C19 63.2(7) .
C28 C27 Hf2 C19 176.2(5) .
C32 C27 Hf2 C19 -62.5(10) .
C29 C28 Hf2 O1 -113.5(6) .
C27 C28 Hf2 O1 131.8(6) .
C29 C28 Hf2 N1 -18.9(7) .
C27 C28 Hf2 N1 -133.6(6) .
C29 C28 Hf2 C17 164.5(5) .
C27 C28 Hf2 C17 49.8(6) .
C29 C28 Hf2 C21 128.2(6) .
C27 C28 Hf2 C21 13.5(7) .
C29 C28 Hf2 C27 114.7(8) .
C29 C28 Hf2 C18 -175.2(5) .
C27 C28 Hf2 C18 70.0(8) .
C29 C28 Hf2 C26 76.8(6) .
C27 C28 Hf2 C26 -37.9(5) .
C29 C28 Hf2 C20 97.1(6) .
C27 C28 Hf2 C20 -17.6(8) .
C27 C28 Hf2 C29 -114.7(8) .
C29 C28 Hf2 C25 36.7(5) .
C27 C28 Hf2 C25 -78.0(6) .
C29 C28 Hf2 C19 104.3(11) .
C27 C28 Hf2 C19 -10.5(14) .
C19 C18 Hf2 O1 149.0(5) .
C17 C18 Hf2 O1 -95.0(5) .
C19 C18 Hf2 N1 52.2(6) .
C17 C18 Hf2 N1 168.1(6) .
C19 C18 Hf2 C17 -116.0(7) .
C19 C18 Hf2 C21 -76.8(5) .
C17 C18 Hf2 C21 39.1(5) .
C19 C18 Hf2 C27 -108.5(5) .
C17 C18 Hf2 C27 7.4(6) .
C19 C18 Hf2 C28 -149.6(6) .
C17 C18 Hf2 C28 -33.7(8) .
C19 C18 Hf2 C26 -66.1(6) .
C17 C18 Hf2 C26 49.8(6) .
C19 C18 Hf2 C20 -36.2(5) .
C17 C18 Hf2 C20 79.7(5) .
C19 C18 Hf2 C25 -25.5(8) .
C17 C18 Hf2 C25 90.4(7) .
C17 C18 Hf2 C19 116.0(7) .
C27 C26 Hf2 O1 24.1(7) .
C25 C26 Hf2 O1 -92.6(6) .
C27 C26 Hf2 N1 144.3(6) .
C25 C26 Hf2 N1 27.5(7) .
C27 C26 Hf2 C17 -77.1(6) .
C25 C26 Hf2 C17 166.2(5) .
C27 C26 Hf2 C21 -93.7(6) .
C25 C26 Hf2 C21 149.5(6) .
C25 C26 Hf2 C27 -116.7(8) .
C27 C26 Hf2 C28 38.5(6) .
C25 C26 Hf2 C28 -78.2(6) .
C27 C26 Hf2 C18 -102.6(6) .
C25 C26 Hf2 C18 140.7(5) .
C27 C26 Hf2 C20 -126.5(6) .
C25 C26 Hf2 C20 116.8(6) .
C27 C26 Hf2 C29 78.5(6) .
C25 C26 Hf2 C29 -38.2(6) .
C27 C26 Hf2 C25 116.7(8) .
C27 C26 Hf2 C19 -133.8(6) .
C25 C26 Hf2 C19 109.5(6) .
C21 C20 Hf2 O1 -70.3(6) .
C19 C20 Hf2 O1 43.5(7) .
C24 C20 Hf2 O1 168.0(7) .
C21 C20 Hf2 N1 -173.4(6) .
C19 C20 Hf2 N1 -59.5(6) .
C24 C20 Hf2 N1 64.9(9) .
C21 C20 Hf2 C17 -36.9(5) .
C19 C20 Hf2 C17 76.9(5) .
C24 C20 Hf2 C17 -158.6(9) .
C19 C20 Hf2 C21 113.8(8) .
C24 C20 Hf2 C21 -121.7(10) .
C21 C20 Hf2 C27 52.9(6) .
C19 C20 Hf2 C27 166.7(5) .
C24 C20 Hf2 C27 -68.8(9) .
C21 C20 Hf2 C28 62.6(7) .
C19 C20 Hf2 C28 176.4(5) .
C24 C20 Hf2 C28 -59.1(10) .
C21 C20 Hf2 C18 -77.9(6) .
C19 C20 Hf2 C18 35.9(5) .
C24 C20 Hf2 C18 160.3(10) .
C21 C20 Hf2 C26 79.1(6) .
C19 C20 Hf2 C26 -167.1(6) .
C24 C20 Hf2 C26 -42.6(8) .
C21 C20 Hf2 C29 104.7(6) .
C19 C20 Hf2 C29 -141.5(5) .
C24 C20 Hf2 C29 -17.0(10) .
C21 C20 Hf2 C25 107.6(6) .
C19 C20 Hf2 C25 -138.6(5) .
C24 C20 Hf2 C25 -14.1(9) .
C21 C20 Hf2 C19 -113.8(8) .
C24 C20 Hf2 C19 124.5(11) .
C28 C29 Hf2 O1 65.6(5) .
C25 C29 Hf2 O1 -178.1(5) .
C30 C29 Hf2 O1 -56.2(9) .
C28 C29 Hf2 N1 162.5(6) .
C25 C29 Hf2 N1 -81.2(6) .
C30 C29 Hf2 N1 40.6(9) .
C28 C29 Hf2 C17 -27.2(9) .
C25 C29 Hf2 C17 89.1(8) .
C30 C29 Hf2 C17 -149.1(8) .
C28 C29 Hf2 C21 -69.0(7) .
C25 C29 Hf2 C21 47.2(7) .
C30 C29 Hf2 C21 169.1(8) .
C28 C29 Hf2 C27 -37.9(5) .
C25 C29 Hf2 C27 78.4(6) .
C30 C29 Hf2 C27 -159.7(10) .
C25 C29 Hf2 C28 116.3(8) .
C30 C29 Hf2 C28 -121.9(11) .
C28 C29 Hf2 C26 -78.7(6) .
C25 C29 Hf2 C26 37.5(5) .
C30 C29 Hf2 C26 159.4(11) .
C28 C29 Hf2 C20 -110.9(6) .
C25 C29 Hf2 C20 5.4(7) .
C30 C29 Hf2 C20 127.2(9) .
C28 C29 Hf2 C25 -116.3(8) .
C30 C29 Hf2 C25 121.8(12) .
C28 C29 Hf2 C19 -150.1(6) .
C25 C29 Hf2 C19 -33.8(8) .
C30 C29 Hf2 C19 88.1(10) .
C26 C25 Hf2 O1 115.8(6) .
C29 C25 Hf2 O1 2.4(7) .
C31 C25 Hf2 O1 -121.1(8) .
C26 C25 Hf2 N1 -153.3(7) .
C29 C25 Hf2 N1 93.3(6) .
C31 C25 Hf2 N1 -30.2(8) .
C26 C25 Hf2 C17 -19.3(8) .
C29 C25 Hf2 C17 -132.8(6) .
C31 C25 Hf2 C17 103.8(8) .
C26 C25 Hf2 C21 -30.6(6) .
C29 C25 Hf2 C21 -144.0(6) .
C31 C25 Hf2 C21 92.5(8) .
C26 C25 Hf2 C27 36.4(6) .
C29 C25 Hf2 C27 -77.0(6) .
C31 C25 Hf2 C27 159.5(10) .
C26 C25 Hf2 C28 77.5(6) .
C29 C25 Hf2 C28 -35.9(5) .
C31 C25 Hf2 C28 -159.4(10) .
C26 C25 Hf2 C18 -71.0(8) .
C29 C25 Hf2 C18 175.6(5) .
C31 C25 Hf2 C18 52.1(11) .
C29 C25 Hf2 C26 -113.4(8) .
C31 C25 Hf2 C26 123.1(11) .
C26 C25 Hf2 C20 -62.4(6) .
C29 C25 Hf2 C20 -175.8(6) .
C31 C25 Hf2 C20 60.7(8) .
C26 C25 Hf2 C29 113.4(8) .
C31 C25 Hf2 C29 -123.5(11) .
C26 C25 Hf2 C19 -86.0(6) .
C29 C25 Hf2 C19 160.6(5) .
C31 C25 Hf2 C19 37.1(9) .
C18 C19 Hf2 O1 -33.0(5) .
C20 C19 Hf2 O1 -149.6(5) .
C23 C19 Hf2 O1 89.6(7) .
C18 C19 Hf2 N1 -125.9(6) .
C20 C19 Hf2 N1 117.5(6) .
C23 C19 Hf2 N1 -3.3(8) .
C18 C19 Hf2 C17 37.2(5) .
C20 C19 Hf2 C17 -79.3(6) .
C23 C19 Hf2 C17 159.9(9) .
C18 C19 Hf2 C21 78.7(5) .
C20 C19 Hf2 C21 -37.8(5) .
C23 C19 Hf2 C21 -158.6(9) .
C18 C19 Hf2 C27 99.0(5) .
C20 C19 Hf2 C27 -17.5(7) .
C23 C19 Hf2 C27 -138.3(7) .
C18 C19 Hf2 C28 106.7(11) .
C20 C19 Hf2 C28 -9.9(13) .
C23 C19 Hf2 C28 -130.7(11) .
C20 C19 Hf2 C18 -116.6(7) .
C23 C19 Hf2 C18 122.7(9) .
C18 C19 Hf2 C26 130.3(5) .
C20 C19 Hf2 C26 13.8(6) .
C23 C19 Hf2 C26 -107.0(7) .
C18 C19 Hf2 C20 116.6(7) .
C23 C19 Hf2 C20 -120.8(10) .
C18 C19 Hf2 C29 -174.7(5) .
C20 C19 Hf2 C29 68.7(7) .
C23 C19 Hf2 C29 -52.0(10) .
C18 C19 Hf2 C25 165.3(5) .
C20 C19 Hf2 C25 48.7(6) .
C23 C19 Hf2 C25 -72.1(8) .
Hf4 O3 Hf3 C36 -58.8(16) .
Hf4 O3 Hf3 C37 -65.9(17) .
Hf4 O3 Hf3 C43 -174.0(17) .
Hf4 O3 Hf3 C44 -151.0(16) .
Hf4 O3 Hf3 C35 -26.3(16) .
Hf4 O3 Hf3 C38 -27.5(18) .
Hf4 O3 Hf3 C45 -166.7(15) .
Hf4 O3 Hf3 C42 155.3(16) .
Hf4 O3 Hf3 C46 153.7(16) .
Hf4 O3 Hf3 C34 -8.0(17) .
Hf4 O3 Hf3 I2A 71.6(16) .
C37 C36 Hf3 O3 -169.0(4) .
C35 C36 Hf3 O3 78.5(4) .
C40 C36 Hf3 O3 -45.7(6) .
C35 C36 Hf3 C37 -112.5(6) .
C40 C36 Hf3 C37 123.3(8) .
C37 C36 Hf3 C43 -89.2(5) .
C35 C36 Hf3 C43 158.3(4) .
C40 C36 Hf3 C43 34.1(6) .
C37 C36 Hf3 C44 -64.6(4) .
C35 C36 Hf3 C44 -177.1(4) .
C40 C36 Hf3 C44 58.7(6) .
C37 C36 Hf3 C35 112.5(6) .
C40 C36 Hf3 C35 -124.2(8) .
C37 C36 Hf3 C38 36.9(4) .
C35 C36 Hf3 C38 -75.6(4) .
C40 C36 Hf3 C38 160.2(7) .
C37 C36 Hf3 C45 -33.9(5) .
C35 C36 Hf3 C45 -146.4(4) .
C40 C36 Hf3 C45 89.4(6) .
C37 C36 Hf3 C42 -76.1(6) .
C35 C36 Hf3 C42 171.4(4) .
C40 C36 Hf3 C42 47.2(8) .
C37 C36 Hf3 C46 -27.4(5) .
C35 C36 Hf3 C46 -139.9(4) .
C40 C36 Hf3 C46 95.9(6) .
C37 C36 Hf3 C34 76.3(4) .
C35 C36 Hf3 C34 -36.2(4) .
C40 C36 Hf3 C34 -160.4(7) .
C37 C36 Hf3 I2A 93.3(4) .
C35 C36 Hf3 I2A -19.2(5) .
C40 C36 Hf3 I2A -143.4(5) .
C36 C37 Hf3 O3 12.9(5) .
C38 C37 Hf3 O3 128.1(4) .
C38 C37 Hf3 C36 115.2(6) .
C36 C37 Hf3 C43 104.7(4) .
C38 C37 Hf3 C43 -140.1(4) .
C36 C37 Hf3 C44 112.9(4) .
C38 C37 Hf3 C44 -131.9(5) .
C36 C37 Hf3 C35 -38.5(4) .
C38 C37 Hf3 C35 76.7(5) .
C36 C37 Hf3 C38 -115.2(6) .
C36 C37 Hf3 C45 145.9(5) .
C38 C37 Hf3 C45 -98.9(5) .
C36 C37 Hf3 C42 136.1(4) .
C38 C37 Hf3 C42 -108.7(5) .
C36 C37 Hf3 C46 160.3(4) .
C38 C37 Hf3 C46 -84.6(5) .
C36 C37 Hf3 C34 -78.2(4) .
C38 C37 Hf3 C34 37.0(4) .
C36 C37 Hf3 I2A -112.6(4) .
C38 C37 Hf3 I2A 2.6(5) .
C44 C43 Hf3 O3 135.5(5) .
C42 C43 Hf3 O3 -108.8(5) .
C44 C43 Hf3 C36 50.6(5) .
C42 C43 Hf3 C36 166.3(5) .
C44 C43 Hf3 C37 15.0(5) .
C42 C43 Hf3 C37 130.7(5) .
C42 C43 Hf3 C44 115.7(7) .
C44 C43 Hf3 C35 70.7(6) .
C42 C43 Hf3 C35 -173.6(4) .
C44 C43 Hf3 C38 -13.3(6) .
C42 C43 Hf3 C38 102.4(5) .
C44 C43 Hf3 C45 -37.9(4) .
C42 C43 Hf3 C45 77.8(5) .
C44 C43 Hf3 C42 -115.7(7) .
C44 C43 Hf3 C46 -77.7(5) .
C42 C43 Hf3 C46 38.0(5) .
C44 C43 Hf3 C34 7.0(10) .
C42 C43 Hf3 C34 122.7(8) .
C44 C43 Hf3 I2A -131.5(4) .
C42 C43 Hf3 I2A -15.8(5) .
C45 C44 Hf3 O3 -158.6(4) .
C43 C44 Hf3 O3 -45.6(5) .
C48 C44 Hf3 O3 74.7(8) .
C45 C44 Hf3 C36 111.7(5) .
C43 C44 Hf3 C36 -135.3(5) .
C48 C44 Hf3 C36 -15.1(8) .
C45 C44 Hf3 C37 81.4(5) .
C43 C44 Hf3 C37 -165.7(5) .
C48 C44 Hf3 C37 -45.4(8) .
C45 C44 Hf3 C43 -113.0(7) .
C48 C44 Hf3 C43 120.3(10) .
C45 C44 Hf3 C35 109.7(5) .
C43 C44 Hf3 C35 -137.3(4) .
C48 C44 Hf3 C35 -17.0(9) .
C45 C44 Hf3 C38 57.1(5) .
C43 C44 Hf3 C38 170.1(4) .
C48 C44 Hf3 C38 -69.6(8) .
C43 C44 Hf3 C45 113.0(7) .
C48 C44 Hf3 C45 -126.7(10) .
C45 C44 Hf3 C42 -76.2(5) .
C43 C44 Hf3 C42 36.8(4) .
C48 C44 Hf3 C42 157.0(9) .
C45 C44 Hf3 C46 -35.9(4) .
C43 C44 Hf3 C46 77.1(5) .
C48 C44 Hf3 C46 -162.6(9) .
C45 C44 Hf3 C34 69.7(5) .
C43 C44 Hf3 C34 -177.3(4) .
C48 C44 Hf3 C34 -57.0(9) .
C45 C44 Hf3 I2A -45.2(6) .
C43 C44 Hf3 I2A 67.8(5) .
C48 C44 Hf3 I2A -171.9(6) .
C34 C35 Hf3 O3 145.7(4) .
C36 C35 Hf3 O3 -99.2(4) .
C34 C35 Hf3 C36 -115.1(6) .
C34 C35 Hf3 C37 -76.4(4) .
C36 C35 Hf3 C37 38.7(4) .
C34 C35 Hf3 C43 -150.1(5) .
C36 C35 Hf3 C43 -35.0(6) .
C34 C35 Hf3 C44 -111.5(5) .
C36 C35 Hf3 C44 3.6(5) .
C34 C35 Hf3 C38 -35.4(4) .
C36 C35 Hf3 C38 79.7(4) .
C34 C35 Hf3 C45 -70.8(5) .
C36 C35 Hf3 C45 44.3(5) .
C34 C35 Hf3 C46 -34.3(7) .
C36 C35 Hf3 C46 80.8(6) .
C36 C35 Hf3 C34 115.1(6) .
C34 C35 Hf3 I2A 50.2(4) .
C36 C35 Hf3 I2A 165.3(4) .
C34 C38 Hf3 O3 36.9(5) .
C37 C38 Hf3 O3 -76.9(5) .
C41 C38 Hf3 O3 162.3(6) .
C34 C38 Hf3 C36 76.4(4) .
C37 C38 Hf3 C36 -37.3(4) .
C41 C38 Hf3 C36 -158.2(8) .
C34 C38 Hf3 C37 113.7(6) .
C41 C38 Hf3 C37 -120.9(9) .
C34 C38 Hf3 C43 168.9(4) .
C37 C38 Hf3 C43 55.2(5) .
C41 C38 Hf3 C43 -65.7(7) .
C34 C38 Hf3 C44 161.6(4) .
C37 C38 Hf3 C44 47.9(5) .
C41 C38 Hf3 C44 -73.0(7) .
C34 C38 Hf3 C35 35.4(4) .
C37 C38 Hf3 C35 -78.4(4) .
C41 C38 Hf3 C35 160.8(7) .
C34 C38 Hf3 C45 -171.5(4) .
C37 C38 Hf3 C45 74.8(5) .
C41 C38 Hf3 C45 -46.1(6) .
C34 C38 Hf3 C42 -146.8(4) .
C37 C38 Hf3 C42 99.5(5) .
C41 C38 Hf3 C42 -21.4(8) .
C34 C38 Hf3 C46 -144.1(4) .
C37 C38 Hf3 C46 102.1(4) .
C41 C38 Hf3 C46 -18.7(7) .
C37 C38 Hf3 C34 -113.7(6) .
C41 C38 Hf3 C34 125.4(8) .
C34 C38 Hf3 I2A -64.1(4) .
C37 C38 Hf3 I2A -177.8(4) .
C41 C38 Hf3 I2A 61.3(6) .
C46 C45 Hf3 O3 -86.9(5) .
C44 C45 Hf3 O3 29.3(6) .
C46 C45 Hf3 C36 171.2(4) .
C44 C45 Hf3 C36 -72.6(5) .
C46 C45 Hf3 C37 152.8(5) .
C44 C45 Hf3 C37 -91.0(5) .
C46 C45 Hf3 C43 -77.9(5) .
C44 C45 Hf3 C43 38.3(4) .
C46 C45 Hf3 C44 -116.2(7) .
C46 C45 Hf3 C35 148.1(4) .
C44 C45 Hf3 C35 -95.7(5) .
C46 C45 Hf3 C38 120.1(5) .
C44 C45 Hf3 C38 -123.7(5) .
C46 C45 Hf3 C42 -36.8(4) .
C44 C45 Hf3 C42 79.4(5) .
C44 C45 Hf3 C46 116.2(7) .
C46 C45 Hf3 C34 115.2(5) .
C44 C45 Hf3 C34 -128.6(4) .
C46 C45 Hf3 I2A 30.8(5) .
C44 C45 Hf3 I2A 147.0(4) .
C43 C42 Hf3 O3 69.4(5) .
C46 C42 Hf3 O3 -177.6(4) .
C47 C42 Hf3 O3 -53.2(7) .
C43 C42 Hf3 C36 -22.5(7) .
C46 C42 Hf3 C36 90.4(6) .
C47 C42 Hf3 C36 -145.1(6) .
C43 C42 Hf3 C37 -65.1(6) .
C46 C42 Hf3 C37 47.8(5) .
C47 C42 Hf3 C37 172.3(6) .
C46 C42 Hf3 C43 112.9(7) .
C47 C42 Hf3 C43 -122.6(9) .
C43 C42 Hf3 C44 -36.7(5) .
C46 C42 Hf3 C44 76.2(5) .
C47 C42 Hf3 C44 -159.3(8) .
C43 C42 Hf3 C38 -108.0(5) .
C46 C42 Hf3 C38 4.9(6) .
C47 C42 Hf3 C38 129.3(7) .
C43 C42 Hf3 C45 -77.0(5) .
C46 C42 Hf3 C45 36.0(4) .
C47 C42 Hf3 C45 160.4(8) .
C43 C42 Hf3 C46 -112.9(7) .
C47 C42 Hf3 C46 124.4(9) .
C43 C42 Hf3 C34 -147.3(5) .
C46 C42 Hf3 C34 -34.3(8) .
C47 C42 Hf3 C34 90.1(8) .
C43 C42 Hf3 I2A 165.6(5) .
C46 C42 Hf3 I2A -81.4(4) .
C47 C42 Hf3 I2A 43.0(7) .
C45 C46 Hf3 O3 118.9(5) .
C42 C46 Hf3 O3 2.9(5) .
C49 C46 Hf3 O3 -117.6(7) .
C45 C46 Hf3 C36 -12.1(6) .
C42 C46 Hf3 C36 -128.1(5) .
C49 C46 Hf3 C36 111.4(7) .
C45 C46 Hf3 C37 -27.2(5) .
C42 C46 Hf3 C37 -143.2(4) .
C49 C46 Hf3 C37 96.3(7) .
C45 C46 Hf3 C43 77.6(5) .
C42 C46 Hf3 C43 -38.3(4) .
C49 C46 Hf3 C43 -158.8(8) .
C45 C46 Hf3 C44 36.7(5) .
C42 C46 Hf3 C44 -79.3(5) .
C49 C46 Hf3 C44 160.2(8) .
C45 C46 Hf3 C35 -61.1(7) .
C42 C46 Hf3 C35 -177.1(5) .
C49 C46 Hf3 C35 62.4(9) .
C45 C46 Hf3 C38 -60.3(5) .
C42 C46 Hf3 C38 -176.3(4) .
C49 C46 Hf3 C38 63.2(7) .
C42 C46 Hf3 C45 -116.0(7) .
C49 C46 Hf3 C45 123.5(9) .
C45 C46 Hf3 C42 116.0(7) .
C49 C46 Hf3 C42 -120.5(9) .
C45 C46 Hf3 C34 -81.9(5) .
C42 C46 Hf3 C34 162.1(4) .
C49 C46 Hf3 C34 41.6(8) .
C45 C46 Hf3 I2A -150.3(5) .
C42 C46 Hf3 I2A 93.8(4) .
C49 C46 Hf3 I2A -26.7(7) .
C35 C34 Hf3 O3 -36.3(5) .
C38 C34 Hf3 O3 -154.1(4) .
C39 C34 Hf3 O3 83.3(7) .
C35 C34 Hf3 C36 37.7(4) .
C38 C34 Hf3 C36 -80.0(4) .
C39 C34 Hf3 C36 157.4(8) .
C35 C34 Hf3 C37 79.4(4) .
C38 C34 Hf3 C37 -38.4(4) .
C39 C34 Hf3 C37 -160.9(8) .
C35 C34 Hf3 C43 88.8(9) .
C38 C34 Hf3 C43 -29.0(10) .
C39 C34 Hf3 C43 -151.5(8) .
C35 C34 Hf3 C44 93.7(5) .
C38 C34 Hf3 C44 -24.0(5) .
C39 C34 Hf3 C44 -146.6(6) .
C38 C34 Hf3 C35 -117.8(6) .
C39 C34 Hf3 C35 119.6(9) .
C35 C34 Hf3 C38 117.8(6) .
C39 C34 Hf3 C38 -122.6(8) .
C35 C34 Hf3 C45 127.0(4) .
C38 C34 Hf3 C45 9.3(5) .
C39 C34 Hf3 C45 -113.3(7) .
C35 C34 Hf3 C42 -177.1(5) .
C38 C34 Hf3 C42 65.1(7) .
C39 C34 Hf3 C42 -57.5(10) .
C35 C34 Hf3 C46 161.7(4) .
C38 C34 Hf3 C46 43.9(5) .
C39 C34 Hf3 C46 -78.7(7) .
C35 C34 Hf3 I2A -129.0(4) .
C38 C34 Hf3 I2A 113.2(4) .
C39 C34 Hf3 I2A -9.4(6) .
Hf3 O3 Hf4 N2 37.4(17) .
Hf3 O3 Hf4 C54 -98.9(16) .
Hf3 O3 Hf4 C58 171.0(16) .
Hf3 O3 Hf4 C53 -75.3(16) .
Hf3 O3 Hf4 C50 -83.1(17) .
Hf3 O3 Hf4 C62 168.2(16) .
Hf3 O3 Hf4 C61 136.8(17) .
Hf3 O3 Hf4 C59 128.9(16) .
Hf3 O3 Hf4 C52 -45.1(17) .
Hf3 O3 Hf4 C51 -42.4(17) .
Hf3 O3 Hf4 C60 114.6(16) .
C53 C54 Hf4 O3 46.8(5) .
C50 C54 Hf4 O3 159.6(5) .
C57 C54 Hf4 O3 -76.4(7) .
C53 C54 Hf4 N2 -65.2(7) .
C50 C54 Hf4 N2 47.6(7) .
C57 C54 Hf4 N2 171.6(7) .
C53 C54 Hf4 C58 171.9(5) .
C50 C54 Hf4 C58 -75.2(5) .
C57 C54 Hf4 C58 48.7(7) .
C50 C54 Hf4 C53 112.8(7) .
C57 C54 Hf4 C53 -123.2(9) .
C53 C54 Hf4 C50 -112.8(7) .
C57 C54 Hf4 C50 123.9(9) .
C53 C54 Hf4 C62 140.8(5) .
C50 C54 Hf4 C62 -106.3(5) .
C57 C54 Hf4 C62 17.6(7) .
C53 C54 Hf4 C61 138.0(5) .
C50 C54 Hf4 C61 -109.2(5) .
C57 C54 Hf4 C61 14.8(8) .
C53 C54 Hf4 C59 -165.3(5) .
C50 C54 Hf4 C59 -52.5(5) .
C57 C54 Hf4 C59 71.5(7) .
C53 C54 Hf4 C52 -36.1(5) .
C50 C54 Hf4 C52 76.8(5) .
C57 C54 Hf4 C52 -159.3(8) .
C53 C54 Hf4 C51 -76.5(5) .
C50 C54 Hf4 C51 36.3(5) .
C57 C54 Hf4 C51 160.3(8) .
C53 C54 Hf4 C60 178.8(4) .
C50 C54 Hf4 C60 -68.4(6) .
C57 C54 Hf4 C60 55.6(8) .
C62 C58 Hf4 O3 -5.1(6) .
C59 C58 Hf4 O3 -121.3(5) .
C62 C58 Hf4 N2 118.7(6) .
C59 C58 Hf4 N2 2.5(7) .
C62 C58 Hf4 C54 -107.2(5) .
C59 C58 Hf4 C54 136.6(5) .
C62 C58 Hf4 C53 -102.4(5) .
C59 C58 Hf4 C53 141.4(5) .
C62 C58 Hf4 C50 -140.6(5) .
C59 C58 Hf4 C50 103.3(5) .
C59 C58 Hf4 C62 -116.2(8) .
C62 C58 Hf4 C61 38.4(5) .
C59 C58 Hf4 C61 -77.8(5) .
C62 C58 Hf4 C59 116.2(8) .
C62 C58 Hf4 C52 -136.4(5) .
C59 C58 Hf4 C52 107.4(5) .
C62 C58 Hf4 C51 -157.8(5) .
C59 C58 Hf4 C51 86.0(5) .
C62 C58 Hf4 C60 78.8(5) .
C59 C58 Hf4 C60 -37.4(5) .
C52 C53 Hf4 O3 109.4(5) .
C54 C53 Hf4 O3 -134.6(5) .
C52 C53 Hf4 N2 16.9(6) .
C54 C53 Hf4 N2 132.9(6) .
C52 C53 Hf4 C54 -116.0(7) .
C52 C53 Hf4 C58 -124.8(5) .
C54 C53 Hf4 C58 -8.7(6) .
C52 C53 Hf4 C50 -77.4(5) .
C54 C53 Hf4 C50 38.6(5) .
C52 C53 Hf4 C62 -161.0(5) .
C54 C53 Hf4 C62 -44.9(6) .
C52 C53 Hf4 C61 173.9(5) .
C54 C53 Hf4 C61 -70.1(7) .
C52 C53 Hf4 C59 -95.1(5) .
C54 C53 Hf4 C59 20.9(6) .
C54 C53 Hf4 C52 116.0(7) .
C52 C53 Hf4 C51 -37.4(5) .
C54 C53 Hf4 C51 78.7(5) .
C52 C53 Hf4 C60 -120.1(12) .
C54 C53 Hf4 C60 -4.0(15) .
C51 C50 Hf4 O3 86.6(5) .
C54 C50 Hf4 O3 -28.6(6) .
C51 C50 Hf4 N2 -29.9(6) .
C54 C50 Hf4 N2 -145.1(6) .
C51 C50 Hf4 C54 115.3(7) .
C51 C50 Hf4 C58 -147.0(5) .
C54 C50 Hf4 C58 97.7(5) .
C51 C50 Hf4 C53 77.0(5) .
C54 C50 Hf4 C53 -38.2(5) .
C51 C50 Hf4 C62 -167.5(5) .
C54 C50 Hf4 C62 77.3(5) .
C51 C50 Hf4 C61 -148.1(5) .
C54 C50 Hf4 C61 96.6(5) .
C51 C50 Hf4 C59 -115.0(5) .
C54 C50 Hf4 C59 129.8(5) .
C51 C50 Hf4 C52 37.0(5) .
C54 C50 Hf4 C52 -78.2(5) .
C54 C50 Hf4 C51 -115.3(7) .
C51 C50 Hf4 C60 -112.3(5) .
C54 C50 Hf4 C60 132.4(5) .
C58 C62 Hf4 O3 175.9(5) .
C61 C62 Hf4 O3 -70.8(5) .
C65 C62 Hf4 O3 53.1(7) .
C58 C62 Hf4 N2 -83.9(7) .
C61 C62 Hf4 N2 29.4(7) .
C65 C62 Hf4 N2 153.3(7) .
C58 C62 Hf4 C54 70.9(5) .
C61 C62 Hf4 C54 -175.7(5) .
C65 C62 Hf4 C54 -51.9(7) .
C61 C62 Hf4 C58 113.3(7) .
C65 C62 Hf4 C58 -122.8(10) .
C58 C62 Hf4 C53 93.5(5) .
C61 C62 Hf4 C53 -153.1(4) .
C65 C62 Hf4 C53 -29.3(8) .
C58 C62 Hf4 C50 38.6(5) .
C61 C62 Hf4 C50 151.9(5) .
C65 C62 Hf4 C50 -84.2(7) .
C58 C62 Hf4 C61 -113.3(7) .
C65 C62 Hf4 C61 123.8(9) .
C58 C62 Hf4 C59 -36.6(5) .
C61 C62 Hf4 C59 76.8(5) .
C65 C62 Hf4 C59 -159.4(8) .
C58 C62 Hf4 C52 75.4(7) .
C61 C62 Hf4 C52 -171.2(5) .
C65 C62 Hf4 C52 -47.4(9) .
C58 C62 Hf4 C51 29.7(6) .
C61 C62 Hf4 C51 143.0(5) .
C65 C62 Hf4 C51 -93.1(8) .
C58 C62 Hf4 C60 -76.4(5) .
C61 C62 Hf4 C60 36.9(4) .
C65 C62 Hf4 C60 160.7(8) .
C60 C61 Hf4 O3 -137.3(5) .
C62 C61 Hf4 O3 108.1(5) .
C60 C61 Hf4 N2 -43.0(6) .
C62 C61 Hf4 N2 -157.5(5) .
C60 C61 Hf4 C54 119.8(5) .
C62 C61 Hf4 C54 5.2(6) .
C60 C61 Hf4 C58 76.8(5) .
C62 C61 Hf4 C58 -37.8(5) .
C60 C61 Hf4 C53 158.4(5) .
C62 C61 Hf4 C53 43.9(7) .
C60 C61 Hf4 C50 78.1(5) .
C62 C61 Hf4 C50 -36.5(6) .
C60 C61 Hf4 C62 114.6(7) .
C60 C61 Hf4 C59 36.0(4) .
C62 C61 Hf4 C59 -78.6(5) .
C60 C61 Hf4 C51 41.3(8) .
C62 C61 Hf4 C51 -73.3(7) .
C62 C61 Hf4 C60 -114.6(7) .
C60 C59 Hf4 O3 -26.5(6) .
C58 C59 Hf4 O3 87.3(6) .
C63 C59 Hf4 O3 -150.3(6) .
C60 C59 Hf4 N2 68.4(5) .
C58 C59 Hf4 N2 -177.8(6) .
C63 C59 Hf4 N2 -55.4(7) .
C60 C59 Hf4 C54 -158.6(4) .
C58 C59 Hf4 C54 -44.8(6) .
C63 C59 Hf4 C54 77.6(7) .
C60 C59 Hf4 C58 -113.8(7) .
C63 C59 Hf4 C58 122.4(9) .
C60 C59 Hf4 C53 -170.2(4) .
C58 C59 Hf4 C53 -56.4(6) .
C63 C59 Hf4 C53 66.0(8) .
C60 C59 Hf4 C50 175.5(5) .
C58 C59 Hf4 C50 -70.7(5) .
C63 C59 Hf4 C50 51.7(7) .
C60 C59 Hf4 C62 -77.3(5) .
C58 C59 Hf4 C62 36.5(5) .
C63 C59 Hf4 C62 158.9(8) .
C60 C59 Hf4 C61 -36.2(4) .
C58 C59 Hf4 C61 77.6(5) .
C63 C59 Hf4 C61 -160.0(8) .
C60 C59 Hf4 C52 145.6(4) .
C58 C59 Hf4 C52 -100.7(5) .
C63 C59 Hf4 C52 21.8(8) .
C60 C59 Hf4 C51 146.4(5) .
C58 C59 Hf4 C51 -99.9(5) .
C63 C59 Hf4 C51 22.5(7) .
C58 C59 Hf4 C60 113.8(7) .
C63 C59 Hf4 C60 -123.8(8) .
C53 C52 Hf4 O3 -69.2(5) .
C51 C52 Hf4 O3 176.0(4) .
C56 C52 Hf4 O3 53.2(7) .
C53 C52 Hf4 N2 -164.4(6) .
C51 C52 Hf4 N2 80.8(5) .
C56 C52 Hf4 N2 -42.0(7) .
C53 C52 Hf4 C54 37.0(4) .
C51 C52 Hf4 C54 -77.9(5) .
C56 C52 Hf4 C54 159.4(8) .
C53 C52 Hf4 C58 73.4(6) .
C51 C52 Hf4 C58 -41.5(6) .
C56 C52 Hf4 C58 -164.2(6) .
C51 C52 Hf4 C53 -114.9(7) .
C56 C52 Hf4 C53 122.4(9) .
C53 C52 Hf4 C50 78.4(5) .
C51 C52 Hf4 C50 -36.5(4) .
C56 C52 Hf4 C50 -159.2(8) .
C53 C52 Hf4 C62 31.5(7) .
C51 C52 Hf4 C62 -83.4(6) .
C56 C52 Hf4 C62 153.9(6) .
C53 C52 Hf4 C59 116.3(5) .
C51 C52 Hf4 C59 1.4(6) .
C56 C52 Hf4 C59 -121.3(7) .
C53 C52 Hf4 C51 114.9(7) .
C56 C52 Hf4 C51 -122.7(9) .
C53 C52 Hf4 C60 156.5(5) .
C51 C52 Hf4 C60 41.6(8) .
C56 C52 Hf4 C60 -81.1(9) .
C50 C51 Hf4 O3 -120.5(5) .
C52 C51 Hf4 O3 -5.0(5) .
C55 C51 Hf4 O3 119.1(7) .
C50 C51 Hf4 N2 150.9(6) .
C52 C51 Hf4 N2 -93.6(5) .
C55 C51 Hf4 N2 30.4(7) .
C50 C51 Hf4 C54 -37.6(5) .
C52 C51 Hf4 C54 77.9(5) .
C55 C51 Hf4 C54 -158.1(8) .
C50 C51 Hf4 C58 32.5(5) .
C52 C51 Hf4 C58 148.0(4) .
C55 C51 Hf4 C58 -88.0(7) .
C50 C51 Hf4 C53 -78.7(5) .
C52 C51 Hf4 C53 36.8(4) .
C55 C51 Hf4 C53 160.9(8) .
C52 C51 Hf4 C50 115.5(7) .
C55 C51 Hf4 C50 -120.4(10) .
C50 C51 Hf4 C62 16.6(6) .
C52 C51 Hf4 C62 132.1(5) .
C55 C51 Hf4 C62 -103.8(7) .
C50 C51 Hf4 C61 61.2(8) .
C52 C51 Hf4 C61 176.7(5) .
C55 C51 Hf4 C61 -59.2(9) .
C50 C51 Hf4 C59 65.6(5) .
C52 C51 Hf4 C59 -178.9(4) .
C55 C51 Hf4 C59 -54.9(7) .
C50 C51 Hf4 C52 -115.5(7) .
C55 C51 Hf4 C52 124.0(9) .
C50 C51 Hf4 C60 86.4(5) .
C52 C51 Hf4 C60 -158.1(4) .
C55 C51 Hf4 C60 -34.1(8) .
C59 C60 Hf4 O3 161.2(4) .
C61 C60 Hf4 O3 44.5(5) .
C64 C60 Hf4 O3 -78.2(7) .
C59 C60 Hf4 N2 -107.0(6) .
C61 C60 Hf4 N2 136.3(6) .
C64 C60 Hf4 N2 13.6(8) .
C59 C60 Hf4 C54 29.7(6) .
C61 C60 Hf4 C54 -87.1(6) .
C64 C60 Hf4 C54 150.3(7) .
C59 C60 Hf4 C58 38.1(4) .
C61 C60 Hf4 C58 -78.7(5) .
C64 C60 Hf4 C58 158.7(9) .
C59 C60 Hf4 C53 32.8(14) .
C61 C60 Hf4 C53 -84.0(13) .
C64 C60 Hf4 C53 153.3(10) .
C59 C60 Hf4 C50 -5.0(5) .
C61 C60 Hf4 C50 -121.8(5) .
C64 C60 Hf4 C50 115.6(7) .
C59 C60 Hf4 C62 78.9(5) .
C61 C60 Hf4 C62 -37.9(5) .
C64 C60 Hf4 C62 -160.5(9) .
C59 C60 Hf4 C61 116.8(7) .
C64 C60 Hf4 C61 -122.6(9) .
C61 C60 Hf4 C59 -116.8(7) .
C64 C60 Hf4 C59 120.6(9) .
C59 C60 Hf4 C52 -66.8(7) .
C61 C60 Hf4 C52 176.4(5) .
C64 C60 Hf4 C52 53.8(10) .
C59 C60 Hf4 C51 -41.3(5) .
C61 C60 Hf4 C51 -158.1(4) .
C64 C60 Hf4 C51 79.3(8) .
